data_7135643
loop_
_publ_author_name
'Vashisth, Kanika'
'Martin, Caleb D.'

_publ_section_title
;
 1,4-Bromoboration of nitroalkenes.
;
_journal_issue 27
_journal_name_full 'Chemical communications (Cambridge, England)'
_journal_page_first 7189
_journal_page_last 7193
_journal_paper_doi 10.1039/d6cc01239f
_journal_volume 62
_journal_year 2026
_chemical_formula_moiety 'C14 H33 B21 Br N O2'
_chemical_formula_sum 'C14 H33 B21 Br N O2'
_chemical_formula_weight 554.33
_chemical_name_systematic 1
_space_group_crystal_system monoclinic
_space_group_IT_number 14
_space_group_name_Hall '-P 2ybc'
_space_group_name_H-M_alt 'P 1 21/c 1'
_atom_sites_solution_hydrogens geom
_atom_sites_solution_primary direct
_audit_creation_date 2026-01-07
_audit_creation_method
;
Olex2 1.5
(compiled 2025.07.13 svn.rb7424aed for OlexSys, GUI svn.r7308)
;
_audit_update_record
;
2026-01-16 deposited with the CCDC.	2026-03-17 downloaded from the CCDC.
;
_cell_angle_alpha 90
_cell_angle_beta 93.695(2)
_cell_angle_gamma 90
_cell_formula_units_Z 4
_cell_length_a 7.7150(3)
_cell_length_b 19.7499(9)
_cell_length_c 18.9664(9)
_cell_measurement_reflns_used 9888
_cell_measurement_temperature 150
_cell_measurement_theta_max 26.92
_cell_measurement_theta_min 2.33
_cell_volume 2883.9(2)
_computing_molecular_graphics 'Olex2 1.5 (Dolomanov et al., 2009)'
_computing_publication_material 'Olex2 1.5 (Dolomanov et al., 2009)'
_computing_structure_refinement 'SHELXL 2018/3 (Sheldrick, 2015)'
_computing_structure_solution 'SHELXT 2018/2 (Sheldrick, 2018)'
_diffrn_ambient_temperature 150
_diffrn_measured_fraction_theta_full 0.999
_diffrn_measured_fraction_theta_max 0.999
_diffrn_measurement_device_type 'Bruker APEX-II CCD'
_diffrn_measurement_method '\f and \w scans'
_diffrn_radiation_type MoK\a
_diffrn_radiation_wavelength 0.71073
_diffrn_reflns_av_R_equivalents 0.0686
_diffrn_reflns_av_unetI/netI 0.0297
_diffrn_reflns_Laue_measured_fraction_full 0.999
_diffrn_reflns_Laue_measured_fraction_max 0.999
_diffrn_reflns_limit_h_max 9
_diffrn_reflns_limit_h_min -9
_diffrn_reflns_limit_k_max 25
_diffrn_reflns_limit_k_min -25
_diffrn_reflns_limit_l_max 24
_diffrn_reflns_limit_l_min -24
_diffrn_reflns_number 76288
_diffrn_reflns_point_group_measured_fraction_full 0.999
_diffrn_reflns_point_group_measured_fraction_max 0.999
_diffrn_reflns_theta_full 25.242
_diffrn_reflns_theta_max 27.101
_diffrn_reflns_theta_min 2.386
_diffrn_source_current 1.0
_diffrn_source_power 0.05
_diffrn_source_voltage 50.0
_diffrn_standards_number 0
_exptl_absorpt_coefficient_mu 1.443
_exptl_absorpt_correction_T_max 0.7455
_exptl_absorpt_correction_T_min 0.6757
_exptl_absorpt_correction_type multi-scan
_exptl_absorpt_process_details
;
SADABS-2016/2 (Bruker,2016/2) was used for absorption correction.
wR2(int) was 0.0840 before and 0.0625 after correction.
The Ratio of minimum to maximum transmission is 0.9064.
The \l/2 correction factor is Not present.
;
_exptl_crystal_colour 'clear light colourless'
_exptl_crystal_colour_lustre clear
_exptl_crystal_colour_modifier light
_exptl_crystal_colour_primary colourless
_exptl_crystal_density_diffrn 1.277
_exptl_crystal_description block
_exptl_crystal_F_000 1120
_exptl_crystal_size_max 0.315
_exptl_crystal_size_mid 0.227
_exptl_crystal_size_min 0.102
_refine_diff_density_max 1.754
_refine_diff_density_min -1.146
_refine_diff_density_rms 0.066
_refine_ls_extinction_method none
_refine_ls_goodness_of_fit_ref 1.081
_refine_ls_hydrogen_treatment constr
_refine_ls_matrix_type full
_refine_ls_number_parameters 409
_refine_ls_number_reflns 6344
_refine_ls_number_restraints 264
_refine_ls_restrained_S_all 1.058
_refine_ls_R_factor_all 0.0621
_refine_ls_R_factor_gt 0.0513
_refine_ls_shift/su_max 0.002
_refine_ls_shift/su_mean 0.000
_refine_ls_structure_factor_coef Fsqd
_refine_ls_weighting_details 'w=1/[\s^2^(Fo^2^)+(0.0398P)^2^+5.3170P] where P=(Fo^2^+2Fc^2^)/3'
_refine_ls_weighting_scheme calc
_refine_ls_wR_factor_gt 0.1209
_refine_ls_wR_factor_ref 0.1268
_reflns_Friedel_coverage 0.000
_reflns_number_gt 5393
_reflns_number_total 6344
_reflns_threshold_expression 'I > 2\s(I)'
_cod_data_source_file d6cc01239f2.cif
_cod_data_source_block 1
_cod_depositor_comments
;
The following automatic conversions were performed:

data item '_atom_sites_solution_primary' value 'DIRECT METHOD' was
changed to 'direct'.

Automatic conversion script
Id: cif_fix_values 8170 2020-07-09 18:12:32Z antanas 

 Adding full bibliography for 7135643--7135645.cif.
;
_cod_database_code 7135643
_shelx_shelxl_version_number 2018/3
_shelx_space_group_comment
;
The symmetry employed for this shelxl refinement is uniquely defined
by the following loop, which should always be used as a source of
symmetry information in preference to the above space-group names.
They are only intended as comments.
;
_shelx_estimated_absorpt_t_max 0.867
_shelx_estimated_absorpt_t_min 0.659
_olex2_refinement_description
;
1. Uiso/Uaniso restraints and constraints
O1 \\sim O1A \\sim O2 \\sim O2A \\sim N1 \\sim N1A \\sim C1 \\sim C1A \\sim C2
\\sim C2A \\sim B1 \\sim B1A: within 2A with sigma of 0.04 and sigma for
terminal atoms of 0.08 within 2A
2. Rigid body (RIGU) restrains
 O1, O1A, O2, O2A, N1, N1A, C1, C1A, C2, C2A, B1, B1A
 with sigma for 1-2 distances of 0.004 and sigma for 1-3 distances of 0.004
3. Others
 Sof(O1A)=Sof(O2A)=Sof(N1A)=Sof(C1A)=Sof(H1A)=Sof(C2A)=Sof(H2A)=Sof(B1A)=1-
 FVAR(1)
 Sof(O1)=Sof(O2)=Sof(N1)=Sof(C1)=Sof(H1)=Sof(C2)=Sof(H2)=Sof(B1)=FVAR(1)
4.a Ternary CH refined with riding coordinates:
 C2(H2), C2A(H2A)
4.b Aromatic/amide H refined with riding coordinates:
 C1(H1), C1A(H1A), C4(H4), C5(H5), C6(H6), C7(H7), C8(H8)
4.c Idealised Me refined as rotating group:
 C11(H11A,H11B,H11C), C14(H14A,H14B,H14C)
4.d Boron cage BH refined with riding coordinates:
 B2(H2B), B3(H3), B4(H4A), B5(H5A), B6(H6A), B7(H7A), B8(H8A), B9(H9),
 B10(H10), B11(H11), B12(H12), B13(H13), B14(H14), B15(H15), B16(H16), B17(H17),
  B18(H18), B19(H19), B20(H20), B21(H21)
;
_olex2_submission_special_instructions 'No special instructions were received'

loop_
_space_group_symop_operation_xyz
'x, y, z'
'-x, y+1/2, -z+1/2'
'-x, -y, -z'
'x, -y-1/2, z-1/2'

loop_
_atom_site_label
_atom_site_type_symbol
_atom_site_fract_x
_atom_site_fract_y
_atom_site_fract_z
_atom_site_U_iso_or_equiv
_atom_site_adp_type
_atom_site_occupancy
_atom_site_site_symmetry_order
_atom_site_calc_flag
_atom_site_refinement_flags_posn
_atom_site_refinement_flags_adp
_atom_site_refinement_flags_occupancy
_atom_site_disorder_assembly
_atom_site_disorder_group
Br1 Br 0.13163(4) 0.68156(2) 0.63134(2) 0.04563(12) Uani 1 1 d . . . . .
O1 O 0.4901(3) 0.58018(14) 0.76980(16) 0.0219(6) Uani 0.849(5) 1 d . U P A 1
O1A O 0.607(2) 0.6061(8) 0.7349(9) 0.021(3) Uani 0.151(5) 1 d . U P A 2
O2 O 0.7086(3) 0.62648(12) 0.73040(11) 0.0227(6) Uani 0.849(5) 1 d . U P A 1
O2A O 0.4496(14) 0.5573(6) 0.8058(7) 0.016(3) Uani 0.151(5) 1 d . U P A 2
N1 N 0.5424(4) 0.61015(16) 0.71184(17) 0.0203(7) Uani 0.849(5) 1 d . U P A 1
N1A N 0.445(2) 0.5820(9) 0.7408(10) 0.020(4) Uani 0.151(5) 1 d . U P A 2
C1 C 0.4565(4) 0.62186(17) 0.65282(16) 0.0259(7) Uani 0.849(5) 1 d . U P A 1
H1 H 0.510009 0.646207 0.616883 0.031 Uiso 0.849(5) 1 calc R U P A 1
C1A C 0.308(2) 0.5827(9) 0.6957(9) 0.023(4) Uani 0.151(5) 1 d . U P A 2
H1A H 0.200649 0.564272 0.708401 0.028 Uiso 0.151(5) 1 calc R U P A 2
C2 C 0.2737(6) 0.5978(3) 0.6398(3) 0.0275(10) Uani 0.849(5) 1 d . U P A 1
H2 H 0.239063 0.570299 0.680900 0.033 Uiso 0.849(5) 1 calc R U P A 1
C2A C 0.323(3) 0.6108(14) 0.6291(14) 0.019(5) Uani 0.151(5) 1 d . U P A 2
H2A H 0.440905 0.629680 0.621310 0.023 Uiso 0.151(5) 1 calc R U P A 2
C3 C 0.2575(3) 0.55595(15) 0.57341(14) 0.0287(6) Uani 1 1 d . . . . .
C4 C 0.1980(4) 0.49049(15) 0.57968(15) 0.0299(6) Uani 1 1 d . . . . .
H4 H 0.168645 0.473937 0.624408 0.036 Uiso 1 1 calc R U . . .
C5 C 0.1809(4) 0.44895(16) 0.52096(17) 0.0354(7) Uani 1 1 d . . . . .
H5 H 0.136582 0.404366 0.525232 0.043 Uiso 1 1 calc R U . . .
C6 C 0.2278(4) 0.47187(18) 0.45637(16) 0.0381(7) Uani 1 1 d . . . . .
H6 H 0.218738 0.442830 0.416366 0.046 Uiso 1 1 calc R U . . .
C7 C 0.2882(4) 0.53743(19) 0.44995(16) 0.0409(8) Uani 1 1 d . . . . .
H7 H 0.320623 0.553297 0.405381 0.049 Uiso 1 1 calc R U . . .
C8 C 0.3018(4) 0.57990(18) 0.50776(16) 0.0375(7) Uani 1 1 d . . . . .
H8 H 0.341013 0.625158 0.502906 0.045 Uiso 1 1 calc R U . . .
C9 C 0.6648(3) 0.65128(13) 0.86518(13) 0.0234(5) Uani 1 1 d . . . . .
C10 C 0.7910(4) 0.72025(14) 0.86146(14) 0.0269(6) Uani 1 1 d . . . . .
C11 C 0.9291(4) 0.72367(17) 0.80735(17) 0.0380(7) Uani 1 1 d . . . . .
H11A H 0.979836 0.678653 0.801778 0.057 Uiso 1 1 calc R U . . .
H11B H 1.020289 0.755562 0.823724 0.057 Uiso 1 1 calc R U . . .
H11C H 0.875641 0.738984 0.761846 0.057 Uiso 1 1 calc R U . . .
C12 C 0.7891(3) 0.52354(13) 0.81370(13) 0.0204(5) Uani 1 1 d . . . . .
C13 C 0.7091(3) 0.45222(14) 0.84766(14) 0.0250(5) Uani 1 1 d . . . . .
C14 C 0.5313(4) 0.45428(18) 0.87751(17) 0.0377(7) Uani 1 1 d . . . . .
H14A H 0.543991 0.465932 0.927806 0.057 Uiso 1 1 calc R U . . .
H14B H 0.475876 0.409798 0.871815 0.057 Uiso 1 1 calc R U . . .
H14C H 0.459265 0.488438 0.852186 0.057 Uiso 1 1 calc R U . . .
B1 B 0.6781(6) 0.5938(3) 0.8040(3) 0.0195(10) Uani 0.849(5) 1 d . U P A 1
B1A B 0.632(3) 0.5840(16) 0.8135(16) 0.014(4) Uani 0.151(5) 1 d . U P A 2
B2 B 0.5750(4) 0.72711(17) 0.83287(17) 0.0304(7) Uani 1 1 d . . . . .
H2B H 0.527290 0.734898 0.776433 0.036 Uiso 1 1 calc R U . . .
B3 B 0.6819(5) 0.79198(17) 0.88315(18) 0.0316(7) Uani 1 1 d . . . . .
H3 H 0.704313 0.843211 0.860101 0.038 Uiso 1 1 calc R U . . .
B4 B 0.4725(5) 0.76423(17) 0.90379(19) 0.0332(7) Uani 1 1 d . . . . .
H4A H 0.355095 0.797201 0.894739 0.040 Uiso 1 1 calc R U . . .
B5 B 0.6350(4) 0.78045(17) 0.97303(18) 0.0308(7) Uani 1 1 d . . . . .
H5A H 0.624811 0.824209 1.010098 0.037 Uiso 1 1 calc R U . . .
B6 B 0.4992(5) 0.70866(18) 0.97775(19) 0.0334(7) Uani 1 1 d . . . . .
H6A H 0.399134 0.704902 1.017812 0.040 Uiso 1 1 calc R U . . .
B7 B 0.7258(5) 0.70177(17) 1.00236(17) 0.0309(7) Uani 1 1 d . . . . .
H7A H 0.775879 0.693342 1.058422 0.037 Uiso 1 1 calc R U . . .
B8 B 0.6182(4) 0.63677(16) 0.95121(16) 0.0279(6) Uani 1 1 d . . . . .
H8A H 0.596834 0.584985 0.973095 0.033 Uiso 1 1 calc R U . . .
B9 B 0.8272(4) 0.66489(16) 0.93055(16) 0.0252(6) Uani 1 1 d . . . . .
H9 H 0.945112 0.631974 0.938282 0.030 Uiso 1 1 calc R U . . .
B10 B 0.4627(4) 0.67546(17) 0.89119(19) 0.0323(7) Uani 1 1 d . . . . .
H10 H 0.338668 0.649219 0.873549 0.039 Uiso 1 1 calc R U . . .
B11 B 0.8372(4) 0.75370(17) 0.94337(17) 0.0301(7) Uani 1 1 d . . . . .
H11 H 0.962049 0.779854 0.959939 0.036 Uiso 1 1 calc R U . . .
B12 B 0.8757(4) 0.49321(15) 0.89428(15) 0.0206(5) Uani 1 1 d . . . . .
H12 H 0.861847 0.520028 0.945642 0.025 Uiso 1 1 calc R U . . .
B13 B 0.8703(4) 0.40385(17) 0.88800(17) 0.0277(6) Uani 1 1 d . . . . .
H13 H 0.853721 0.371322 0.935469 0.033 Uiso 1 1 calc R U . . .
B14 B 1.0658(4) 0.44827(16) 0.87580(15) 0.0238(6) Uani 1 1 d . . . . .
H14 H 1.180451 0.445269 0.915029 0.029 Uiso 1 1 calc R U . . .
B15 B 1.0035(4) 0.37893(17) 0.81907(17) 0.0301(7) Uani 1 1 d . . . . .
H15 H 1.077311 0.330051 0.820792 0.036 Uiso 1 1 calc R U . . .
B16 B 1.0896(4) 0.45330(18) 0.78302(16) 0.0282(7) Uani 1 1 d . . . . .
H16 H 1.220742 0.453557 0.760890 0.034 Uiso 1 1 calc R U . . .
B17 B 0.9079(4) 0.41241(18) 0.73818(17) 0.0310(7) Uani 1 1 d . . . . .
H17 H 0.917700 0.385663 0.686517 0.037 Uiso 1 1 calc R U . . .
B18 B 0.9144(4) 0.50197(17) 0.74484(16) 0.0259(6) Uani 1 1 d . . . . .
H18 H 0.928668 0.534856 0.697447 0.031 Uiso 1 1 calc R U . . .
B19 B 0.7199(4) 0.45790(16) 0.75749(16) 0.0256(6) Uani 1 1 d . . . . .
H19 H 0.603671 0.461741 0.719173 0.031 Uiso 1 1 calc R U . . .
B20 B 0.7739(4) 0.38186(17) 0.80354(18) 0.0312(7) Uani 1 1 d . . . . .
H20 H 0.693723 0.334875 0.795500 0.037 Uiso 1 1 calc R U . . .
B21 B 1.0104(4) 0.52404(16) 0.82935(15) 0.0230(6) Uani 1 1 d . . . . .
H21 H 1.087985 0.571626 0.837756 0.028 Uiso 1 1 calc R U . . .

loop_
_atom_site_aniso_label
_atom_site_aniso_U_11
_atom_site_aniso_U_22
_atom_site_aniso_U_33
_atom_site_aniso_U_23
_atom_site_aniso_U_13
_atom_site_aniso_U_12
Br1 0.04143(19) 0.0446(2) 0.0499(2) -0.00325(16) -0.00383(14) 0.01200(15)
O1 0.0215(12) 0.0278(13) 0.0165(14) 0.0058(12) 0.0016(11) -0.0013(10)
O1A 0.018(7) 0.024(6) 0.022(7) -0.003(5) 0.001(5) 0.007(5)
O2 0.0191(13) 0.0297(12) 0.0191(11) 0.0023(9) 0.0006(8) -0.0027(9)
O2A 0.012(5) 0.018(6) 0.020(6) -0.002(4) -0.003(4) -0.001(4)
N1 0.0196(16) 0.0230(14) 0.0184(15) 0.0008(12) 0.0021(11) -0.0033(13)
N1A 0.022(6) 0.022(7) 0.016(6) 0.000(6) -0.001(4) 0.006(5)
C1 0.0280(16) 0.0317(17) 0.0178(14) 0.0017(12) 0.0002(12) -0.0016(13)
C1A 0.026(6) 0.026(8) 0.017(6) 0.003(6) -0.003(5) -0.003(6)
C2 0.021(2) 0.036(3) 0.025(2) 0.0047(17) -0.0018(16) -0.0041(18)
C2A 0.021(12) 0.016(9) 0.020(8) 0.001(6) -0.004(7) -0.014(8)
C3 0.0247(13) 0.0383(16) 0.0222(13) 0.0026(12) -0.0054(10) 0.0037(11)
C4 0.0278(14) 0.0363(16) 0.0259(14) 0.0066(12) 0.0035(11) 0.0084(12)
C5 0.0357(16) 0.0323(16) 0.0378(17) 0.0011(13) -0.0021(13) 0.0066(12)
C6 0.0343(16) 0.052(2) 0.0272(15) -0.0076(14) -0.0030(12) 0.0111(14)
C7 0.0328(16) 0.070(2) 0.0202(14) 0.0070(14) 0.0009(12) -0.0032(15)
C8 0.0334(16) 0.0508(19) 0.0274(15) 0.0102(14) -0.0060(12) -0.0123(14)
C9 0.0269(13) 0.0236(13) 0.0197(12) 0.0005(10) 0.0009(10) 0.0017(10)
C10 0.0336(14) 0.0232(13) 0.0242(13) 0.0011(11) 0.0045(11) -0.0009(11)
C11 0.0462(18) 0.0365(17) 0.0329(16) 0.0014(13) 0.0159(14) -0.0050(14)
C12 0.0185(11) 0.0245(13) 0.0178(12) -0.0022(10) -0.0013(9) -0.0015(9)
C13 0.0212(12) 0.0283(14) 0.0256(13) 0.0007(11) 0.0019(10) -0.0035(10)
C14 0.0217(14) 0.0506(19) 0.0412(17) 0.0031(15) 0.0049(12) -0.0074(13)
B1 0.014(2) 0.025(2) 0.0195(19) 0.0029(15) 0.0012(16) -0.0022(17)
B1A 0.008(7) 0.013(9) 0.022(7) -0.004(7) 0.006(6) 0.004(7)
B2 0.0374(17) 0.0270(16) 0.0261(16) -0.0011(13) -0.0029(13) 0.0087(13)
B3 0.0438(19) 0.0228(15) 0.0283(16) -0.0016(13) 0.0028(14) 0.0027(13)
B4 0.0342(17) 0.0295(17) 0.0357(18) -0.0070(14) 0.0003(14) 0.0086(13)
B5 0.0372(17) 0.0269(16) 0.0287(16) -0.0054(13) 0.0058(13) 0.0050(13)
B6 0.0360(17) 0.0310(17) 0.0349(18) -0.0064(14) 0.0150(14) 0.0017(14)
B7 0.0421(18) 0.0287(16) 0.0221(15) -0.0057(12) 0.0034(13) 0.0048(14)
B8 0.0358(17) 0.0262(15) 0.0228(15) 0.0007(12) 0.0103(12) 0.0013(13)
B9 0.0306(15) 0.0252(15) 0.0194(14) -0.0024(11) -0.0015(11) 0.0025(12)
B10 0.0261(15) 0.0311(17) 0.0402(19) -0.0044(14) 0.0052(13) 0.0021(13)
B11 0.0350(17) 0.0268(16) 0.0284(16) -0.0063(13) 0.0008(13) 0.0004(13)
B12 0.0196(13) 0.0241(14) 0.0181(13) 0.0010(11) 0.0004(10) 0.0002(11)
B13 0.0293(15) 0.0284(16) 0.0249(15) 0.0035(12) -0.0018(12) 0.0011(12)
B14 0.0219(14) 0.0310(16) 0.0185(13) -0.0001(12) 0.0012(11) 0.0045(12)
B15 0.0349(17) 0.0301(16) 0.0247(15) -0.0045(13) -0.0019(13) 0.0092(13)
B16 0.0238(14) 0.0423(18) 0.0187(14) -0.0024(13) 0.0035(11) 0.0080(13)
B17 0.0349(17) 0.0326(17) 0.0247(15) -0.0066(13) -0.0045(13) 0.0104(13)
B18 0.0262(14) 0.0328(16) 0.0191(14) -0.0001(12) 0.0033(11) 0.0049(12)
B19 0.0288(15) 0.0246(15) 0.0224(14) -0.0049(12) -0.0049(12) 0.0016(12)
B20 0.0350(17) 0.0239(16) 0.0341(18) -0.0026(13) -0.0034(13) -0.0014(13)
B21 0.0178(13) 0.0326(16) 0.0184(13) 0.0011(12) 0.0007(10) -0.0011(11)

loop_
_atom_type_symbol
_atom_type_description
_atom_type_scat_dispersion_real
_atom_type_scat_dispersion_imag
_atom_type_scat_source
C C 0.0033 0.0016 'International Tables Vol C Tables 4.2.6.8 and 6.1.1.4'
H H 0.0000 0.0000 'International Tables Vol C Tables 4.2.6.8 and 6.1.1.4'
B B 0.0013 0.0007 'International Tables Vol C Tables 4.2.6.8 and 6.1.1.4'
Br Br -0.2901 2.4595 'International Tables Vol C Tables 4.2.6.8 and 6.1.1.4'
N N 0.0061 0.0033 'International Tables Vol C Tables 4.2.6.8 and 6.1.1.4'
O O 0.0106 0.0060 'International Tables Vol C Tables 4.2.6.8 and 6.1.1.4'

loop_
_geom_angle_atom_site_label_1
_geom_angle_atom_site_label_2
_geom_angle_atom_site_label_3
_geom_angle
_geom_angle_site_symmetry_1
_geom_angle_site_symmetry_3
_geom_angle_publ_flag
N1 O1 B1 86.8(3) . . ?
N1A O1A B1A 83.1(16) . . ?
N1 O2 B1 86.5(3) . . ?
N1A O2A B1A 86.2(16) . . ?
O1 N1 O2 103.0(3) . . ?
O1 N1 B1 51.6(2) . . ?
O2 N1 B1 51.4(2) . . ?
C1 N1 O1 129.2(3) . . ?
C1 N1 O2 127.9(3) . . ?
C1 N1 B1 178.9(3) . . ?
O1A N1A B1A 52.9(12) . . ?
O2A N1A O1A 103.6(16) . . ?
O2A N1A B1A 50.7(11) . . ?
C1A N1A O1A 131(2) . . ?
C1A N1A O2A 125.7(16) . . ?
C1A N1A B1A 174.8(17) . . ?
N1 C1 H1 119.5 . . ?
N1 C1 C2 121.0(3) . . ?
C2 C1 H1 119.5 . . ?
N1A C1A H1A 120.6 . . ?
N1A C1A C2A 118.9(18) . . ?
C2A C1A H1A 120.6 . . ?
Br1 C2 H2 110.0 . . ?
C1 C2 Br1 105.0(3) . . ?
C1 C2 H2 110.0 . . ?
C1 C2 C3 109.8(4) . . ?
C3 C2 Br1 112.0(3) . . ?
C3 C2 H2 110.0 . . ?
Br1 C2A H2A 114.4 . . ?
C1A C2A Br1 98.7(17) . . ?
C1A C2A H2A 114.4 . . ?
C1A C2A C3 107.0(17) . . ?
C3 C2A Br1 106.4(13) . . ?
C3 C2A H2A 114.4 . . ?
C4 C3 C2 116.9(3) . . ?
C4 C3 C2A 133.0(9) . . ?
C4 C3 C8 119.8(3) . . ?
C8 C3 C2 123.3(3) . . ?
C8 C3 C2A 106.2(9) . . ?
C3 C4 H4 119.9 . . ?
C3 C4 C5 120.1(3) . . ?
C5 C4 H4 119.9 . . ?
C4 C5 H5 119.8 . . ?
C6 C5 C4 120.3(3) . . ?
C6 C5 H5 119.8 . . ?
C5 C6 H6 120.2 . . ?
C5 C6 C7 119.7(3) . . ?
C7 C6 H6 120.2 . . ?
C6 C7 H7 119.7 . . ?
C8 C7 C6 120.5(3) . . ?
C8 C7 H7 119.7 . . ?
C3 C8 H8 120.2 . . ?
C7 C8 C3 119.5(3) . . ?
C7 C8 H8 120.2 . . ?
C10 C9 B2 60.44(18) . . ?
C10 C9 B8 109.4(2) . . ?
C10 C9 B9 60.51(17) . . ?
C10 C9 B10 108.9(2) . . ?
B1 C9 C10 118.1(2) . . ?
B1 C9 B2 112.9(3) . . ?
B1 C9 B8 125.9(3) . . ?
B1 C9 B9 122.9(3) . . ?
B1 C9 B10 119.6(3) . . ?
B1A C9 C10 133.8(9) . . ?
B1A C9 B2 116.0(11) . . ?
B1A C9 B8 113.2(10) . . ?
B1A C9 B9 128.6(10) . . ?
B1A C9 B10 106.4(9) . . ?
B8 C9 B2 112.0(2) . . ?
B8 C9 B9 61.98(18) . . ?
B8 C9 B10 61.86(19) . . ?
B9 C9 B2 111.8(2) . . ?
B9 C9 B10 112.2(2) . . ?
B10 C9 B2 61.27(19) . . ?
C9 C10 B2 61.68(17) . . ?
C9 C10 B3 111.5(2) . . ?
C9 C10 B9 61.12(16) . . ?
C9 C10 B11 111.3(2) . . ?
C11 C10 C9 119.7(2) . . ?
C11 C10 B2 119.1(2) . . ?
C11 C10 B3 120.0(2) . . ?
C11 C10 B9 117.1(2) . . ?
C11 C10 B11 118.8(2) . . ?
B3 C10 B2 62.00(19) . . ?
B3 C10 B9 113.7(2) . . ?
B9 C10 B2 113.4(2) . . ?
B11 C10 B2 113.4(2) . . ?
B11 C10 B3 62.43(19) . . ?
B11 C10 B9 62.40(18) . . ?
C10 C11 H11A 109.5 . . ?
C10 C11 H11B 109.5 . . ?
C10 C11 H11C 109.5 . . ?
H11A C11 H11B 109.5 . . ?
H11A C11 H11C 109.5 . . ?
H11B C11 H11C 109.5 . . ?
C13 C12 B1A 108.0(9) . . ?
C13 C12 B12 60.23(16) . . ?
C13 C12 B18 108.7(2) . . ?
C13 C12 B19 60.35(16) . . ?
C13 C12 B21 108.9(2) . . ?
B1 C12 C13 123.5(2) . . ?
B1 C12 B12 124.2(3) . . ?
B1 C12 B18 116.0(2) . . ?
B1 C12 B19 115.2(2) . . ?
B1 C12 B21 121.6(2) . . ?
B1A C12 B12 118.5(10) . . ?
B1A C12 B18 127.2(10) . . ?
B1A C12 B19 109.3(10) . . ?
B1A C12 B21 134.3(10) . . ?
B12 C12 B19 111.6(2) . . ?
B18 C12 B12 112.2(2) . . ?
B18 C12 B19 61.17(17) . . ?
B21 C12 B12 61.75(16) . . ?
B21 C12 B18 62.14(16) . . ?
B21 C12 B19 111.9(2) . . ?
C12 C13 B12 61.39(15) . . ?
C12 C13 B13 111.4(2) . . ?
C12 C13 B19 61.49(16) . . ?
C12 C13 B20 111.5(2) . . ?
C14 C13 C12 118.9(2) . . ?
C14 C13 B12 117.4(2) . . ?
C14 C13 B13 119.8(2) . . ?
C14 C13 B19 118.1(2) . . ?
C14 C13 B20 120.2(2) . . ?
B12 C13 B19 113.5(2) . . ?
B13 C13 B12 62.22(17) . . ?
B13 C13 B19 113.6(2) . . ?
B13 C13 B20 62.53(18) . . ?
B20 C13 B12 113.7(2) . . ?
B20 C13 B19 62.17(18) . . ?
C13 C14 H14A 109.5 . . ?
C13 C14 H14B 109.5 . . ?
C13 C14 H14C 109.5 . . ?
H14A C14 H14B 109.5 . . ?
H14A C14 H14C 109.5 . . ?
H14B C14 H14C 109.5 . . ?
O1 B1 N1 41.63(19) . . ?
O1 B1 C9 108.2(4) . . ?
O1 B1 C12 111.4(4) . . ?
O2 B1 O1 83.7(3) . . ?
O2 B1 N1 42.12(16) . . ?
O2 B1 C9 111.5(4) . . ?
O2 B1 C12 110.0(4) . . ?
C9 B1 N1 117.0(3) . . ?
C9 B1 C12 124.5(3) . . ?
C12 B1 N1 118.4(3) . . ?
O1A B1A N1A 43.9(12) . . ?
O1A B1A C9 110.2(19) . . ?
O1A B1A C12 104.1(17) . . ?
O2A B1A O1A 87.0(17) . . ?
O2A B1A N1A 43.1(10) . . ?
O2A B1A C9 116.5(18) . . ?
O2A B1A C12 114.7(19) . . ?
C9 B1A N1A 121.0(18) . . ?
C9 B1A C12 118.6(17) . . ?
C12 B1A N1A 119.2(18) . . ?
C9 B2 H2B 123.5 . . ?
C9 B2 B3 105.8(2) . . ?
C9 B2 B4 106.0(2) . . ?
C9 B2 B10 59.04(17) . . ?
C10 B2 C9 57.88(16) . . ?
C10 B2 H2B 124.3 . . ?
C10 B2 B3 58.66(18) . . ?
C10 B2 B4 105.3(2) . . ?
C10 B2 B10 105.1(2) . . ?
B3 B2 H2B 121.9 . . ?
B3 B2 B10 108.1(2) . . ?
B4 B2 H2B 122.4 . . ?
B4 B2 B3 60.26(19) . . ?
B4 B2 B10 60.1(2) . . ?
B10 B2 H2B 122.1 . . ?
C10 B3 B2 59.34(18) . . ?
C10 B3 H3 124.3 . . ?
C10 B3 B4 105.4(2) . . ?
C10 B3 B5 104.9(2) . . ?
C10 B3 B11 58.60(18) . . ?
B2 B3 H3 121.5 . . ?
B2 B3 B4 59.70(19) . . ?
B2 B3 B5 107.9(2) . . ?
B2 B3 B11 108.1(2) . . ?
B4 B3 H3 122.1 . . ?
B4 B3 B5 60.3(2) . . ?
B5 B3 H3 122.4 . . ?
B11 B3 H3 121.5 . . ?
B11 B3 B4 108.3(2) . . ?
B11 B3 B5 59.91(19) . . ?
B2 B4 B3 60.03(19) . . ?
B2 B4 H4A 121.5 . . ?
B2 B4 B5 107.9(2) . . ?
B2 B4 B6 108.0(2) . . ?
B2 B4 B10 60.18(19) . . ?
B3 B4 H4A 121.7 . . ?
B3 B4 B5 60.04(19) . . ?
B3 B4 B6 107.7(2) . . ?
B5 B4 H4A 122.1 . . ?
B6 B4 H4A 122.0 . . ?
B6 B4 B5 59.4(2) . . ?
B10 B4 B3 108.0(2) . . ?
B10 B4 H4A 121.8 . . ?
B10 B4 B5 107.4(2) . . ?
B10 B4 B6 59.9(2) . . ?
B3 B5 B4 59.7(2) . . ?
B3 B5 H5A 122.0 . . ?
B4 B5 H5A 121.8 . . ?
B6 B5 B3 108.0(2) . . ?
B6 B5 B4 60.2(2) . . ?
B6 B5 H5A 121.4 . . ?
B6 B5 B7 60.4(2) . . ?
B6 B5 B11 108.3(2) . . ?
B7 B5 B3 108.1(2) . . ?
B7 B5 B4 108.5(2) . . ?
B7 B5 H5A 121.3 . . ?
B11 B5 B3 59.78(19) . . ?
B11 B5 B4 107.7(2) . . ?
B11 B5 H5A 121.8 . . ?
B11 B5 B7 60.12(19) . . ?
B4 B6 H6A 121.7 . . ?
B4 B6 B7 108.3(2) . . ?
B5 B6 B4 60.3(2) . . ?
B5 B6 H6A 121.6 . . ?
B5 B6 B7 60.08(19) . . ?
B5 B6 B8 107.9(2) . . ?
B5 B6 B10 108.0(2) . . ?
B7 B6 H6A 121.6 . . ?
B8 B6 B4 107.7(2) . . ?
B8 B6 H6A 122.0 . . ?
B8 B6 B7 59.94(19) . . ?
B10 B6 B4 59.7(2) . . ?
B10 B6 H6A 121.9 . . ?
B10 B6 B7 108.0(2) . . ?
B10 B6 B8 59.85(18) . . ?
B5 B7 B6 59.5(2) . . ?
B5 B7 H7A 122.1 . . ?
B5 B7 B8 107.4(2) . . ?
B5 B7 B11 59.76(19) . . ?
B6 B7 H7A 122.1 . . ?
B8 B7 B6 59.91(19) . . ?
B8 B7 H7A 122.0 . . ?
B9 B7 B5 107.7(2) . . ?
B9 B7 B6 107.7(2) . . ?
B9 B7 H7A 121.8 . . ?
B9 B7 B8 59.87(17) . . ?
B9 B7 B11 59.88(18) . . ?
B11 B7 B6 107.2(2) . . ?
B11 B7 H7A 122.1 . . ?
B11 B7 B8 107.4(2) . . ?
C9 B8 B6 106.2(2) . . ?
C9 B8 B7 106.2(2) . . ?
C9 B8 H8A 123.3 . . ?
C9 B8 B9 59.26(16) . . ?
C9 B8 B10 59.50(17) . . ?
B6 B8 B7 60.15(19) . . ?
B6 B8 H8A 122.2 . . ?
B7 B8 H8A 122.1 . . ?
B9 B8 B6 107.8(2) . . ?
B9 B8 B7 59.75(18) . . ?
B9 B8 H8A 121.7 . . ?
B9 B8 B10 108.1(2) . . ?
B10 B8 B6 59.86(19) . . ?
B10 B8 B7 108.1(2) . . ?
B10 B8 H8A 121.4 . . ?
C9 B9 B7 106.3(2) . . ?
C9 B9 B8 58.77(17) . . ?
C9 B9 H9 123.3 . . ?
C9 B9 B11 106.0(2) . . ?
C10 B9 C9 58.37(16) . . ?
C10 B9 B7 105.5(2) . . ?
C10 B9 B8 105.2(2) . . ?
C10 B9 H9 124.1 . . ?
C10 B9 B11 58.50(17) . . ?
B7 B9 B8 60.38(19) . . ?
B7 B9 H9 122.2 . . ?
B7 B9 B11 60.30(18) . . ?
B8 B9 H9 122.1 . . ?
B11 B9 B8 108.2(2) . . ?
B11 B9 H9 121.9 . . ?
C9 B10 B2 59.69(17) . . ?
C9 B10 B4 106.2(2) . . ?
C9 B10 B6 105.9(2) . . ?
C9 B10 B8 58.64(17) . . ?
C9 B10 H10 123.7 . . ?
B2 B10 B6 108.1(2) . . ?
B2 B10 B8 108.1(2) . . ?
B2 B10 H10 121.5 . . ?
B4 B10 B2 59.71(19) . . ?
B4 B10 B6 60.4(2) . . ?
B4 B10 B8 108.6(2) . . ?
B4 B10 H10 121.8 . . ?
B6 B10 H10 122.0 . . ?
B8 B10 B6 60.29(19) . . ?
B8 B10 H10 121.5 . . ?
C10 B11 B3 58.97(18) . . ?
C10 B11 B5 105.5(2) . . ?
C10 B11 B7 105.6(2) . . ?
C10 B11 B9 59.10(17) . . ?
C10 B11 H11 124.1 . . ?
B3 B11 B5 60.31(19) . . ?
B3 B11 B7 108.5(2) . . ?
B3 B11 B9 108.2(2) . . ?
B3 B11 H11 121.2 . . ?
B5 B11 B7 60.11(19) . . ?
B5 B11 H11 122.2 . . ?
B7 B11 H11 122.1 . . ?
B9 B11 B5 107.9(2) . . ?
B9 B11 B7 59.82(18) . . ?
B9 B11 H11 121.6 . . ?
C12 B12 H12 123.4 . . ?
C12 B12 B13 106.2(2) . . ?
C12 B12 B14 106.01(19) . . ?
C12 B12 B21 58.55(15) . . ?
C13 B12 C12 58.38(15) . . ?
C13 B12 H12 124.1 . . ?
C13 B12 B13 58.72(17) . . ?
C13 B12 B14 105.3(2) . . ?
C13 B12 B21 104.9(2) . . ?
B13 B12 H12 121.8 . . ?
B13 B12 B21 108.0(2) . . ?
B14 B12 H12 122.4 . . ?
B14 B12 B13 60.16(17) . . ?
B14 B12 B21 60.20(17) . . ?
B21 B12 H12 122.4 . . ?
C13 B13 B12 59.06(17) . . ?
C13 B13 H13 124.3 . . ?
C13 B13 B14 105.4(2) . . ?
C13 B13 B15 105.3(2) . . ?
C13 B13 B20 58.85(17) . . ?
B12 B13 H13 121.4 . . ?
B12 B13 B14 59.91(17) . . ?
B12 B13 B15 108.2(2) . . ?
B12 B13 B20 108.1(2) . . ?
B14 B13 H13 122.1 . . ?
B14 B13 B15 60.36(18) . . ?
B14 B13 B20 108.3(2) . . ?
B15 B13 H13 122.1 . . ?
B20 B13 H13 121.5 . . ?
B20 B13 B15 59.95(19) . . ?
B12 B14 B13 59.93(17) . . ?
B12 B14 H14 121.6 . . ?
B12 B14 B15 108.0(2) . . ?
B12 B14 B16 107.9(2) . . ?
B12 B14 B21 59.93(16) . . ?
B13 B14 H14 121.9 . . ?
B13 B14 B15 60.11(18) . . ?
B13 B14 B16 107.4(2) . . ?
B13 B14 B21 107.6(2) . . ?
B15 B14 H14 122.0 . . ?
B16 B14 H14 122.1 . . ?
B16 B14 B15 59.32(18) . . ?
B21 B14 H14 121.9 . . ?
B21 B14 B15 107.5(2) . . ?
B21 B14 B16 60.01(17) . . ?
B13 B15 B14 59.53(17) . . ?
B13 B15 H15 122.2 . . ?
B13 B15 B17 107.6(2) . . ?
B14 B15 H15 121.8 . . ?
B16 B15 B13 107.6(2) . . ?
B16 B15 B14 60.22(18) . . ?
B16 B15 H15 121.6 . . ?
B16 B15 B17 60.31(19) . . ?
B16 B15 B20 107.7(2) . . ?
B17 B15 B14 108.3(2) . . ?
B17 B15 H15 121.7 . . ?
B20 B15 B13 59.81(18) . . ?
B20 B15 B14 107.5(2) . . ?
B20 B15 H15 122.1 . . ?
B20 B15 B17 59.57(19) . . ?
B14 B16 H16 121.5 . . ?
B14 B16 B17 108.5(2) . . ?
B15 B16 B14 60.46(18) . . ?
B15 B16 H16 121.3 . . ?
B15 B16 B17 60.36(19) . . ?
B15 B16 B18 108.2(2) . . ?
B15 B16 B21 108.2(2) . . ?
B17 B16 H16 121.6 . . ?
B18 B16 B14 108.0(2) . . ?
B18 B16 H16 121.8 . . ?
B18 B16 B17 59.77(18) . . ?
B18 B16 B21 59.97(17) . . ?
B21 B16 B14 59.74(17) . . ?
B21 B16 H16 121.9 . . ?
B21 B16 B17 107.8(2) . . ?
B15 B17 H17 122.0 . . ?
B16 B17 B15 59.33(19) . . ?
B16 B17 H17 122.3 . . ?
B18 B17 B15 107.4(2) . . ?
B18 B17 B16 59.81(19) . . ?
B18 B17 H17 122.0 . . ?
B19 B17 B15 108.0(2) . . ?
B19 B17 B16 107.5(2) . . ?
B19 B17 H17 121.6 . . ?
B19 B17 B18 59.83(18) . . ?
B19 B17 B20 60.22(19) . . ?
B20 B17 B15 60.00(19) . . ?
B20 B17 B16 107.3(2) . . ?
B20 B17 H17 121.8 . . ?
B20 B17 B18 107.8(2) . . ?
C12 B18 B16 105.9(2) . . ?
C12 B18 B17 106.6(2) . . ?
C12 B18 H18 123.5 . . ?
C12 B18 B19 59.77(16) . . ?
C12 B18 B21 58.55(15) . . ?
B16 B18 H18 122.0 . . ?
B16 B18 B21 60.16(17) . . ?
B17 B18 B16 60.42(19) . . ?
B17 B18 H18 121.7 . . ?
B17 B18 B21 108.5(2) . . ?
B19 B18 B16 108.0(2) . . ?
B19 B18 B17 59.82(18) . . ?
B19 B18 H18 121.6 . . ?
B19 B18 B21 107.9(2) . . ?
B21 B18 H18 121.7 . . ?
C12 B19 B17 106.4(2) . . ?
C12 B19 B18 59.06(16) . . ?
C12 B19 H19 123.2 . . ?
C12 B19 B20 106.0(2) . . ?
C13 B19 C12 58.16(15) . . ?
C13 B19 B17 105.4(2) . . ?
C13 B19 B18 105.3(2) . . ?
C13 B19 H19 124.1 . . ?
C13 B19 B20 58.69(17) . . ?
B17 B19 B18 60.35(19) . . ?
B17 B19 H19 122.3 . . ?
B17 B19 B20 60.07(19) . . ?
B18 B19 H19 122.1 . . ?
B18 B19 B20 108.1(2) . . ?
B20 B19 H19 122.0 . . ?
C13 B20 B13 58.62(17) . . ?
C13 B20 B15 105.3(2) . . ?
C13 B20 B17 105.5(2) . . ?
C13 B20 B19 59.14(17) . . ?
C13 B20 H20 124.3 . . ?
B13 B20 B15 60.24(18) . . ?
B13 B20 H20 121.4 . . ?
B15 B20 H20 122.1 . . ?
B17 B20 B13 108.6(2) . . ?
B17 B20 B15 60.43(19) . . ?
B17 B20 B19 59.71(18) . . ?
B17 B20 H20 121.9 . . ?
B19 B20 B13 108.0(2) . . ?
B19 B20 B15 108.0(2) . . ?
B19 B20 H20 121.6 . . ?
C12 B21 B12 59.70(15) . . ?
C12 B21 B14 106.6(2) . . ?
C12 B21 B16 106.2(2) . . ?
C12 B21 B18 59.31(16) . . ?
C12 B21 H21 123.1 . . ?
B12 B21 B14 59.87(16) . . ?
B12 B21 B16 108.0(2) . . ?
B12 B21 B18 108.3(2) . . ?
B12 B21 H21 121.5 . . ?
B14 B21 B16 60.24(17) . . ?
B14 B21 B18 108.3(2) . . ?
B14 B21 H21 121.8 . . ?
B16 B21 H21 122.1 . . ?
B18 B21 B16 59.87(17) . . ?
B18 B21 H21 121.5 . . ?

loop_
_geom_bond_atom_site_label_1
_geom_bond_atom_site_label_2
_geom_bond_distance
_geom_bond_site_symmetry_2
_geom_bond_publ_flag
Br1 C2 1.986(6) . ?
Br1 C2A 2.04(3) . ?
O1 N1 1.334(4) . ?
O1 B1 1.573(5) . ?
O1A N1A 1.35(3) . ?
O1A B1A 1.55(3) . ?
O2 N1 1.347(4) . ?
O2 B1 1.569(5) . ?
O2A N1A 1.32(2) . ?
O2A B1A 1.50(3) . ?
N1 C1 1.285(5) . ?
N1 B1 2.004(6) . ?
N1A C1A 1.31(3) . ?
N1A B1A 1.93(3) . ?
C1 H1 0.9500 . ?
C1 C2 1.493(6) . ?
C1A H1A 0.9500 . ?
C1A C2A 1.39(3) . ?
C2 H2 1.0000 . ?
C2 C3 1.505(6) . ?
C2A H2A 1.0000 . ?
C2A C3 1.57(3) . ?
C3 C4 1.380(4) . ?
C3 C8 1.395(4) . ?
C4 H4 0.9500 . ?
C4 C5 1.383(4) . ?
C5 H5 0.9500 . ?
C5 C6 1.376(5) . ?
C6 H6 0.9500 . ?
C6 C7 1.384(5) . ?
C7 H7 0.9500 . ?
C7 C8 1.379(5) . ?
C8 H8 0.9500 . ?
C9 C10 1.678(4) . ?
C9 B1 1.633(7) . ?
C9 B1A 1.66(3) . ?
C9 B2 1.744(4) . ?
C9 B8 1.717(4) . ?
C9 B9 1.726(4) . ?
C9 B10 1.733(4) . ?
C10 C11 1.528(4) . ?
C10 B2 1.724(4) . ?
C10 B3 1.711(4) . ?
C10 B9 1.716(4) . ?
C10 B11 1.705(4) . ?
C11 H11A 0.9800 . ?
C11 H11B 0.9800 . ?
C11 H11C 0.9800 . ?
C12 C13 1.683(4) . ?
C12 B1 1.634(7) . ?
C12 B1A 1.70(3) . ?
C12 B12 1.735(4) . ?
C12 B18 1.728(4) . ?
C12 B19 1.740(4) . ?
C12 B21 1.714(4) . ?
C13 C14 1.518(4) . ?
C13 B12 1.715(4) . ?
C13 B13 1.709(4) . ?
C13 B19 1.721(4) . ?
C13 B20 1.713(4) . ?
C14 H14A 0.9800 . ?
C14 H14B 0.9800 . ?
C14 H14C 0.9800 . ?
B2 H2B 1.1200 . ?
B2 B3 1.769(5) . ?
B2 B4 1.763(5) . ?
B2 B10 1.772(5) . ?
B3 H3 1.1200 . ?
B3 B4 1.773(5) . ?
B3 B5 1.780(5) . ?
B3 B11 1.770(5) . ?
B4 H4A 1.1200 . ?
B4 B5 1.785(5) . ?
B4 B6 1.782(5) . ?
B4 B10 1.770(5) . ?
B5 H5A 1.1200 . ?
B5 B6 1.768(5) . ?
B5 B7 1.779(5) . ?
B5 B11 1.773(5) . ?
B6 H6A 1.1200 . ?
B6 B7 1.786(5) . ?
B6 B8 1.781(5) . ?
B6 B10 1.773(5) . ?
B7 H7A 1.1200 . ?
B7 B8 1.782(5) . ?
B7 B9 1.771(4) . ?
B7 B11 1.779(5) . ?
B8 H8A 1.1200 . ?
B8 B9 1.773(5) . ?
B8 B10 1.773(5) . ?
B9 H9 1.1200 . ?
B9 B11 1.772(4) . ?
B10 H10 1.1200 . ?
B11 H11 1.1200 . ?
B12 H12 1.1200 . ?
B12 B13 1.769(4) . ?
B12 B14 1.769(4) . ?
B12 B21 1.770(4) . ?
B13 H13 1.1200 . ?
B13 B14 1.773(4) . ?
B13 B15 1.784(5) . ?
B13 B20 1.776(5) . ?
B14 H14 1.1200 . ?
B14 B15 1.788(4) . ?
B14 B16 1.784(4) . ?
B14 B21 1.775(4) . ?
B15 H15 1.1200 . ?
B15 B16 1.768(5) . ?
B15 B17 1.786(5) . ?
B15 B20 1.778(5) . ?
B16 H16 1.1200 . ?
B16 B17 1.785(5) . ?
B16 B18 1.774(4) . ?
B16 B21 1.780(4) . ?
B17 H17 1.1200 . ?
B17 B18 1.774(5) . ?
B17 B19 1.764(4) . ?
B17 B20 1.771(5) . ?
B18 H18 1.1200 . ?
B18 B19 1.765(4) . ?
B18 B21 1.776(4) . ?
B19 H19 1.1200 . ?
B19 B20 1.773(5) . ?
B20 H20 1.1200 . ?
B21 H21 1.1200 . ?

loop_
_geom_torsion_atom_site_label_1
_geom_torsion_atom_site_label_2
_geom_torsion_atom_site_label_3
_geom_torsion_atom_site_label_4
_geom_torsion
_geom_torsion_site_symmetry_1
_geom_torsion_site_symmetry_2
_geom_torsion_site_symmetry_3
_geom_torsion_site_symmetry_4
_geom_torsion_publ_flag
Br1 C2 C3 C4 -121.6(3) . . . . ?
Br1 C2 C3 C8 59.4(4) . . . . ?
Br1 C2A C3 C4 -106.7(13) . . . . ?
Br1 C2A C3 C8 85.5(11) . . . . ?
O1 N1 C1 C2 -3.5(6) . . . . ?
O1A N1A C1A C2A 1(3) . . . . ?
O2 N1 C1 C2 177.6(4) . . . . ?
O2A N1A C1A C2A 180(2) . . . . ?
N1 O1 B1 O2 -0.1(3) . . . . ?
N1 O1 B1 C9 110.4(3) . . . . ?
N1 O1 B1 C12 -109.2(3) . . . . ?
N1 O2 B1 O1 0.1(3) . . . . ?
N1 O2 B1 C9 -107.0(3) . . . . ?
N1 O2 B1 C12 110.6(3) . . . . ?
N1 C1 C2 Br1 114.2(3) . . . . ?
N1 C1 C2 C3 -125.3(4) . . . . ?
N1A O1A B1A O2A 3.0(14) . . . . ?
N1A O1A B1A C9 -114.2(16) . . . . ?
N1A O1A B1A C12 117.7(16) . . . . ?
N1A O2A B1A O1A -3.0(14) . . . . ?
N1A O2A B1A C9 108(2) . . . . ?
N1A O2A B1A C12 -107.1(18) . . . . ?
N1A C1A C2A Br1 -123.2(17) . . . . ?
N1A C1A C2A C3 126.6(18) . . . . ?
C1 C2 C3 C4 122.2(3) . . . . ?
C1 C2 C3 C8 -56.8(5) . . . . ?
C1A C2A C3 C4 -2(3) . . . . ?
C1A C2A C3 C8 -169.8(15) . . . . ?
C2 C3 C4 C5 -179.6(3) . . . . ?
C2 C3 C8 C7 177.9(3) . . . . ?
C2A C3 C4 C5 -167.0(14) . . . . ?
C2A C3 C8 C7 168.7(11) . . . . ?
C3 C4 C5 C6 1.9(4) . . . . ?
C4 C3 C8 C7 -1.1(4) . . . . ?
C4 C5 C6 C7 -1.6(5) . . . . ?
C5 C6 C7 C8 0.0(5) . . . . ?
C6 C7 C8 C3 1.3(5) . . . . ?
C8 C3 C4 C5 -0.5(4) . . . . ?
C9 C10 B2 B3 139.3(2) . . . . ?
C9 C10 B2 B4 99.6(2) . . . . ?
C9 C10 B2 B10 37.0(2) . . . . ?
C9 C10 B3 B2 -38.1(2) . . . . ?
C9 C10 B3 B4 1.4(3) . . . . ?
C9 C10 B3 B5 64.1(3) . . . . ?
C9 C10 B3 B11 103.6(2) . . . . ?
C9 C10 B9 B7 -99.8(2) . . . . ?
C9 C10 B9 B8 -36.98(19) . . . . ?
C9 C10 B9 B11 -139.2(2) . . . . ?
C9 C10 B11 B3 -103.9(2) . . . . ?
C9 C10 B11 B5 -64.0(3) . . . . ?
C9 C10 B11 B7 -1.3(3) . . . . ?
C9 C10 B11 B9 37.9(2) . . . . ?
C9 B2 B3 C10 35.04(19) . . . . ?
C9 B2 B3 B4 -99.8(2) . . . . ?
C9 B2 B3 B5 -62.1(3) . . . . ?
C9 B2 B3 B11 1.3(3) . . . . ?
C9 B2 B4 B3 99.3(2) . . . . ?
C9 B2 B4 B5 61.7(3) . . . . ?
C9 B2 B4 B6 -1.1(3) . . . . ?
C9 B2 B4 B10 -38.5(2) . . . . ?
C9 B2 B10 B4 135.8(2) . . . . ?
C9 B2 B10 B6 98.2(2) . . . . ?
C9 B2 B10 B8 34.4(2) . . . . ?
C9 B8 B9 C10 36.80(19) . . . . ?
C9 B8 B9 B7 136.2(2) . . . . ?
C9 B8 B9 B11 98.1(2) . . . . ?
C9 B8 B10 B2 -34.8(2) . . . . ?
C9 B8 B10 B4 -98.1(2) . . . . ?
C9 B8 B10 B6 -135.7(2) . . . . ?
C9 B9 B11 C10 -35.3(2) . . . . ?
C9 B9 B11 B3 -1.4(3) . . . . ?
C9 B9 B11 B5 62.4(3) . . . . ?
C9 B9 B11 B7 99.9(2) . . . . ?
C10 C9 B1 O1 -126.3(3) . . . . ?
C10 C9 B1 O2 -35.9(4) . . . . ?
C10 C9 B1 N1 -81.9(3) . . . . ?
C10 C9 B1 C12 99.9(4) . . . . ?
C10 C9 B1A O1A -46(2) . . . . ?
C10 C9 B1A O2A -142.9(12) . . . . ?
C10 C9 B1A N1A -93.5(17) . . . . ?
C10 C9 B1A C12 74(2) . . . . ?
C10 C9 B2 B3 -35.4(2) . . . . ?
C10 C9 B2 B4 -98.3(2) . . . . ?
C10 C9 B2 B10 -137.3(2) . . . . ?
C10 C9 B8 B6 62.6(3) . . . . ?
C10 C9 B8 B7 -0.3(3) . . . . ?
C10 C9 B8 B9 -38.8(2) . . . . ?
C10 C9 B8 B10 101.5(2) . . . . ?
C10 C9 B9 B7 98.4(2) . . . . ?
C10 C9 B9 B8 137.2(2) . . . . ?
C10 C9 B9 B11 35.4(2) . . . . ?
C10 C9 B10 B2 38.6(2) . . . . ?
C10 C9 B10 B4 -0.3(3) . . . . ?
C10 C9 B10 B6 -63.4(3) . . . . ?
C10 C9 B10 B8 -102.5(2) . . . . ?
C10 B2 B3 B4 -134.8(2) . . . . ?
C10 B2 B3 B5 -97.1(2) . . . . ?
C10 B2 B3 B11 -33.8(2) . . . . ?
C10 B2 B4 B3 38.9(2) . . . . ?
C10 B2 B4 B5 1.4(3) . . . . ?
C10 B2 B4 B6 -61.5(3) . . . . ?
C10 B2 B4 B10 -98.8(2) . . . . ?
C10 B2 B10 C9 -36.50(19) . . . . ?
C10 B2 B10 B4 99.3(2) . . . . ?
C10 B2 B10 B6 61.7(3) . . . . ?
C10 B2 B10 B8 -2.1(3) . . . . ?
C10 B3 B4 B2 -39.3(2) . . . . ?
C10 B3 B4 B5 98.7(2) . . . . ?
C10 B3 B4 B6 61.7(3) . . . . ?
C10 B3 B4 B10 -1.5(3) . . . . ?
C10 B3 B5 B4 -99.5(2) . . . . ?
C10 B3 B5 B6 -62.2(3) . . . . ?
C10 B3 B5 B7 1.8(3) . . . . ?
C10 B3 B5 B11 38.9(2) . . . . ?
C10 B3 B11 B5 -134.7(2) . . . . ?
C10 B3 B11 B7 -97.4(2) . . . . ?
C10 B3 B11 B9 -34.0(2) . . . . ?
C10 B9 B11 B3 34.0(2) . . . . ?
C10 B9 B11 B5 97.8(2) . . . . ?
C10 B9 B11 B7 135.2(2) . . . . ?
C11 C10 B2 C9 110.1(3) . . . . ?
C11 C10 B2 B3 -110.6(3) . . . . ?
C11 C10 B2 B4 -150.3(3) . . . . ?
C11 C10 B2 B10 147.2(3) . . . . ?
C11 C10 B3 B2 109.3(3) . . . . ?
C11 C10 B3 B4 148.7(3) . . . . ?
C11 C10 B3 B5 -148.5(3) . . . . ?
C11 C10 B3 B11 -109.0(3) . . . . ?
C11 C10 B9 C9 -110.7(3) . . . . ?
C11 C10 B9 B7 149.4(3) . . . . ?
C11 C10 B9 B8 -147.7(2) . . . . ?
C11 C10 B9 B11 110.0(3) . . . . ?
C11 C10 B11 B3 110.9(3) . . . . ?
C11 C10 B11 B5 150.8(3) . . . . ?
C11 C10 B11 B7 -146.6(3) . . . . ?
C11 C10 B11 B9 -107.4(3) . . . . ?
C12 C13 B12 B13 -139.2(2) . . . . ?
C12 C13 B12 B14 -99.6(2) . . . . ?
C12 C13 B12 B21 -37.02(18) . . . . ?
C12 C13 B13 B12 38.0(2) . . . . ?
C12 C13 B13 B14 -1.5(3) . . . . ?
C12 C13 B13 B15 -64.4(3) . . . . ?
C12 C13 B13 B20 -103.9(2) . . . . ?
C12 C13 B19 B17 100.0(2) . . . . ?
C12 C13 B19 B18 37.18(19) . . . . ?
C12 C13 B19 B20 139.3(2) . . . . ?
C12 C13 B20 B13 103.7(2) . . . . ?
C12 C13 B20 B15 64.1(3) . . . . ?
C12 C13 B20 B17 1.2(3) . . . . ?
C12 C13 B20 B19 -38.0(2) . . . . ?
C12 B12 B13 C13 -35.37(18) . . . . ?
C12 B12 B13 B14 99.5(2) . . . . ?
C12 B12 B13 B15 61.9(3) . . . . ?
C12 B12 B13 B20 -1.6(3) . . . . ?
C12 B12 B14 B13 -99.8(2) . . . . ?
C12 B12 B14 B15 -62.3(3) . . . . ?
C12 B12 B14 B16 0.3(3) . . . . ?
C12 B12 B14 B21 37.83(19) . . . . ?
C12 B12 B21 B14 -136.3(2) . . . . ?
C12 B12 B21 B16 -98.7(2) . . . . ?
C12 B12 B21 B18 -35.31(19) . . . . ?
C12 B18 B19 C13 -36.76(19) . . . . ?
C12 B18 B19 B17 -136.1(2) . . . . ?
C12 B18 B19 B20 -98.2(2) . . . . ?
C12 B18 B21 B12 35.47(19) . . . . ?
C12 B18 B21 B14 98.9(2) . . . . ?
C12 B18 B21 B16 136.1(2) . . . . ?
C12 B19 B20 C13 35.19(19) . . . . ?
C12 B19 B20 B13 1.4(3) . . . . ?
C12 B19 B20 B15 -62.3(3) . . . . ?
C12 B19 B20 B17 -100.0(2) . . . . ?
C13 C12 B1 O1 -46.3(4) . . . . ?
C13 C12 B1 O2 -137.3(3) . . . . ?
C13 C12 B1 N1 -91.8(3) . . . . ?
C13 C12 B1 C9 86.3(4) . . . . ?
C13 C12 B1A O1A -123.0(13) . . . . ?
C13 C12 B1A O2A -30(2) . . . . ?
C13 C12 B1A N1A -78.2(17) . . . . ?
C13 C12 B1A C9 114.2(15) . . . . ?
C13 C12 B12 B13 35.52(19) . . . . ?
C13 C12 B12 B14 98.4(2) . . . . ?
C13 C12 B12 B21 137.0(2) . . . . ?
C13 C12 B18 B16 -63.3(3) . . . . ?
C13 C12 B18 B17 -0.1(3) . . . . ?
C13 C12 B18 B19 38.57(19) . . . . ?
C13 C12 B18 B21 -102.0(2) . . . . ?
C13 C12 B19 B17 -98.3(2) . . . . ?
C13 C12 B19 B18 -137.2(2) . . . . ?
C13 C12 B19 B20 -35.4(2) . . . . ?
C13 C12 B21 B12 -38.73(19) . . . . ?
C13 C12 B21 B14 -0.1(3) . . . . ?
C13 C12 B21 B16 63.0(2) . . . . ?
C13 C12 B21 B18 101.6(2) . . . . ?
C13 B12 B13 B14 134.8(2) . . . . ?
C13 B12 B13 B15 97.2(2) . . . . ?
C13 B12 B13 B20 33.8(2) . . . . ?
C13 B12 B14 B13 -38.93(19) . . . . ?
C13 B12 B14 B15 -1.5(3) . . . . ?
C13 B12 B14 B16 61.2(3) . . . . ?
C13 B12 B14 B21 98.7(2) . . . . ?
C13 B12 B21 C12 36.94(18) . . . . ?
C13 B12 B21 B14 -99.4(2) . . . . ?
C13 B12 B21 B16 -61.7(2) . . . . ?
C13 B12 B21 B18 1.6(3) . . . . ?
C13 B13 B14 B12 39.11(19) . . . . ?
C13 B13 B14 B15 -99.1(2) . . . . ?
C13 B13 B14 B16 -61.9(3) . . . . ?
C13 B13 B14 B21 1.4(3) . . . . ?
C13 B13 B15 B14 99.3(2) . . . . ?
C13 B13 B15 B16 61.6(3) . . . . ?
C13 B13 B15 B17 -2.0(3) . . . . ?
C13 B13 B15 B20 -39.0(2) . . . . ?
C13 B13 B20 B15 134.8(2) . . . . ?
C13 B13 B20 B17 97.2(2) . . . . ?
C13 B13 B20 B19 34.0(2) . . . . ?
C13 B19 B20 B13 -33.8(2) . . . . ?
C13 B19 B20 B15 -97.4(2) . . . . ?
C13 B19 B20 B17 -135.2(2) . . . . ?
C14 C13 B12 C12 -109.7(3) . . . . ?
C14 C13 B12 B13 111.1(3) . . . . ?
C14 C13 B12 B14 150.7(2) . . . . ?
C14 C13 B12 B21 -146.7(2) . . . . ?
C14 C13 B13 B12 -107.3(3) . . . . ?
C14 C13 B13 B14 -146.8(3) . . . . ?
C14 C13 B13 B15 150.3(3) . . . . ?
C14 C13 B13 B20 110.8(3) . . . . ?
C14 C13 B19 C12 109.4(3) . . . . ?
C14 C13 B19 B17 -150.6(3) . . . . ?
C14 C13 B19 B18 146.6(3) . . . . ?
C14 C13 B19 B20 -111.3(3) . . . . ?
C14 C13 B20 B13 -110.2(3) . . . . ?
C14 C13 B20 B15 -149.9(3) . . . . ?
C14 C13 B20 B17 147.2(3) . . . . ?
C14 C13 B20 B19 108.0(3) . . . . ?
B1 O1 N1 O2 0.2(3) . . . . ?
B1 O1 N1 C1 -178.9(4) . . . . ?
B1 O2 N1 O1 -0.2(3) . . . . ?
B1 O2 N1 C1 178.9(4) . . . . ?
B1 C9 C10 C11 -7.4(4) . . . . ?
B1 C9 C10 B2 101.8(3) . . . . ?
B1 C9 C10 B3 140.0(3) . . . . ?
B1 C9 C10 B9 -113.9(3) . . . . ?
B1 C9 C10 B11 -152.3(3) . . . . ?
B1 C9 B2 C10 -110.4(3) . . . . ?
B1 C9 B2 B3 -145.8(3) . . . . ?
B1 C9 B2 B4 151.3(3) . . . . ?
B1 C9 B2 B10 112.3(3) . . . . ?
B1 C9 B8 B6 -146.6(3) . . . . ?
B1 C9 B8 B7 150.5(3) . . . . ?
B1 C9 B8 B9 112.0(3) . . . . ?
B1 C9 B8 B10 -107.7(3) . . . . ?
B1 C9 B9 C10 106.2(3) . . . . ?
B1 C9 B9 B7 -155.3(3) . . . . ?
B1 C9 B9 B8 -116.5(3) . . . . ?
B1 C9 B9 B11 141.6(3) . . . . ?
B1 C9 B10 B2 -101.5(3) . . . . ?
B1 C9 B10 B4 -140.4(3) . . . . ?
B1 C9 B10 B6 156.5(3) . . . . ?
B1 C9 B10 B8 117.4(3) . . . . ?
B1 C12 C13 C14 -6.1(4) . . . . ?
B1 C12 C13 B12 -113.4(3) . . . . ?
B1 C12 C13 B13 -151.8(3) . . . . ?
B1 C12 C13 B19 102.1(3) . . . . ?
B1 C12 C13 B20 140.4(3) . . . . ?
B1 C12 B12 C13 112.3(3) . . . . ?
B1 C12 B12 B13 147.8(3) . . . . ?
B1 C12 B12 B14 -149.3(3) . . . . ?
B1 C12 B12 B21 -110.7(3) . . . . ?
B1 C12 B18 B16 152.3(3) . . . . ?
B1 C12 B18 B17 -144.5(3) . . . . ?
B1 C12 B18 B19 -105.7(3) . . . . ?
B1 C12 B18 B21 113.6(3) . . . . ?
B1 C12 B19 C13 -115.7(3) . . . . ?
B1 C12 B19 B17 146.1(3) . . . . ?
B1 C12 B19 B18 107.1(3) . . . . ?
B1 C12 B19 B20 -151.1(3) . . . . ?
B1 C12 B21 B12 114.7(3) . . . . ?
B1 C12 B21 B14 153.3(3) . . . . ?
B1 C12 B21 B16 -143.6(3) . . . . ?
B1 C12 B21 B18 -104.9(3) . . . . ?
B1A O1A N1A O2A -3.4(16) . . . . ?
B1A O1A N1A C1A 175(2) . . . . ?
B1A O2A N1A O1A 3.6(17) . . . . ?
B1A O2A N1A C1A -175(2) . . . . ?
B1A C9 C10 C11 -10.4(15) . . . . ?
B1A C9 C10 B2 98.8(14) . . . . ?
B1A C9 C10 B3 137.1(14) . . . . ?
B1A C9 C10 B9 -116.8(14) . . . . ?
B1A C9 C10 B11 -155.3(14) . . . . ?
B1A C9 B2 C10 -127.5(10) . . . . ?
B1A C9 B2 B3 -162.8(10) . . . . ?
B1A C9 B2 B4 134.2(10) . . . . ?
B1A C9 B2 B10 95.2(10) . . . . ?
B1A C9 B8 B6 -135.8(11) . . . . ?
B1A C9 B8 B7 161.3(10) . . . . ?
B1A C9 B8 B9 122.8(11) . . . . ?
B1A C9 B8 B10 -96.9(11) . . . . ?
B1A C9 B9 C10 124.4(12) . . . . ?
B1A C9 B9 B7 -137.1(12) . . . . ?
B1A C9 B9 B8 -98.3(12) . . . . ?
B1A C9 B9 B11 159.8(12) . . . . ?
B1A C9 B10 B2 -111.0(11) . . . . ?
B1A C9 B10 B4 -149.9(11) . . . . ?
B1A C9 B10 B6 147.0(11) . . . . ?
B1A C9 B10 B8 107.9(11) . . . . ?
B1A C12 C13 C14 -5.8(11) . . . . ?
B1A C12 C13 B12 -113.1(11) . . . . ?
B1A C12 C13 B13 -151.5(11) . . . . ?
B1A C12 C13 B19 102.4(11) . . . . ?
B1A C12 C13 B20 140.7(11) . . . . ?
B1A C12 B12 C13 95.4(11) . . . . ?
B1A C12 B12 B13 130.9(11) . . . . ?
B1A C12 B12 B14 -166.2(11) . . . . ?
B1A C12 B12 B21 -127.6(11) . . . . ?
B1A C12 B18 B16 164.9(12) . . . . ?
B1A C12 B18 B17 -131.9(12) . . . . ?
B1A C12 B18 B19 -93.2(12) . . . . ?
B1A C12 B18 B21 126.2(12) . . . . ?
B1A C12 B19 C13 -100.2(10) . . . . ?
B1A C12 B19 B17 161.5(10) . . . . ?
B1A C12 B19 B18 122.6(10) . . . . ?
B1A C12 B19 B20 -135.6(10) . . . . ?
B1A C12 B21 B12 103.5(14) . . . . ?
B1A C12 B21 B14 142.1(14) . . . . ?
B1A C12 B21 B16 -154.8(14) . . . . ?
B1A C12 B21 B18 -116.1(14) . . . . ?
B2 C9 C10 C11 -109.2(3) . . . . ?
B2 C9 C10 B3 38.2(2) . . . . ?
B2 C9 C10 B9 144.3(2) . . . . ?
B2 C9 C10 B11 105.9(2) . . . . ?
B2 C9 B1 O1 -58.7(4) . . . . ?
B2 C9 B1 O2 31.7(4) . . . . ?
B2 C9 B1 N1 -14.4(4) . . . . ?
B2 C9 B1 C12 167.5(3) . . . . ?
B2 C9 B1A O1A 27.0(19) . . . . ?
B2 C9 B1A O2A -70(2) . . . . ?
B2 C9 B1A N1A -21(2) . . . . ?
B2 C9 B1A C12 146.7(13) . . . . ?
B2 C9 B8 B6 -2.5(3) . . . . ?
B2 C9 B8 B7 -65.4(3) . . . . ?
B2 C9 B8 B9 -103.9(2) . . . . ?
B2 C9 B8 B10 36.5(2) . . . . ?
B2 C9 B9 C10 -33.1(2) . . . . ?
B2 C9 B9 B7 65.3(3) . . . . ?
B2 C9 B9 B8 104.1(2) . . . . ?
B2 C9 B9 B11 2.3(3) . . . . ?
B2 C9 B10 B4 -38.9(2) . . . . ?
B2 C9 B10 B6 -102.0(3) . . . . ?
B2 C9 B10 B8 -141.0(2) . . . . ?
B2 C10 B3 B4 39.5(2) . . . . ?
B2 C10 B3 B5 102.2(3) . . . . ?
B2 C10 B3 B11 141.8(2) . . . . ?
B2 C10 B9 C9 34.0(2) . . . . ?
B2 C10 B9 B7 -65.8(3) . . . . ?
B2 C10 B9 B8 -3.0(3) . . . . ?
B2 C10 B9 B11 -105.2(2) . . . . ?
B2 C10 B11 B3 -36.6(2) . . . . ?
B2 C10 B11 B5 3.3(3) . . . . ?
B2 C10 B11 B7 66.0(3) . . . . ?
B2 C10 B11 B9 105.2(2) . . . . ?
B2 B3 B4 B5 138.0(2) . . . . ?
B2 B3 B4 B6 101.0(2) . . . . ?
B2 B3 B4 B10 37.8(2) . . . . ?
B2 B3 B5 B4 -37.4(2) . . . . ?
B2 B3 B5 B6 -0.1(3) . . . . ?
B2 B3 B5 B7 63.8(3) . . . . ?
B2 B3 B5 B11 101.0(2) . . . . ?
B2 B3 B11 C10 34.1(2) . . . . ?
B2 B3 B11 B5 -100.6(3) . . . . ?
B2 B3 B11 B7 -63.3(3) . . . . ?
B2 B3 B11 B9 0.1(3) . . . . ?
B2 B4 B5 B3 37.6(2) . . . . ?
B2 B4 B5 B6 -100.8(3) . . . . ?
B2 B4 B5 B7 -63.0(3) . . . . ?
B2 B4 B5 B11 0.6(3) . . . . ?
B2 B4 B6 B5 100.6(3) . . . . ?
B2 B4 B6 B7 63.1(3) . . . . ?
B2 B4 B6 B8 -0.3(3) . . . . ?
B2 B4 B6 B10 -37.5(2) . . . . ?
B2 B4 B10 C9 38.8(2) . . . . ?
B2 B4 B10 B6 138.2(2) . . . . ?
B2 B4 B10 B8 100.6(2) . . . . ?
B3 C10 B2 C9 -139.3(2) . . . . ?
B3 C10 B2 B4 -39.7(2) . . . . ?
B3 C10 B2 B10 -102.2(2) . . . . ?
B3 C10 B9 C9 102.4(2) . . . . ?
B3 C10 B9 B7 2.5(3) . . . . ?
B3 C10 B9 B8 65.4(3) . . . . ?
B3 C10 B9 B11 -36.9(2) . . . . ?
B3 C10 B11 B5 39.9(2) . . . . ?
B3 C10 B11 B7 102.5(2) . . . . ?
B3 C10 B11 B9 141.7(2) . . . . ?
B3 B2 B4 B5 -37.6(2) . . . . ?
B3 B2 B4 B6 -100.4(3) . . . . ?
B3 B2 B4 B10 -137.8(2) . . . . ?
B3 B2 B10 C9 -97.9(2) . . . . ?
B3 B2 B10 B4 37.9(2) . . . . ?
B3 B2 B10 B6 0.3(3) . . . . ?
B3 B2 B10 B8 -63.5(3) . . . . ?
B3 B4 B5 B6 -138.3(2) . . . . ?
B3 B4 B5 B7 -100.6(2) . . . . ?
B3 B4 B5 B11 -37.0(2) . . . . ?
B3 B4 B6 B5 37.2(2) . . . . ?
B3 B4 B6 B7 -0.4(3) . . . . ?
B3 B4 B6 B8 -63.7(3) . . . . ?
B3 B4 B6 B10 -100.9(2) . . . . ?
B3 B4 B10 C9 1.1(3) . . . . ?
B3 B4 B10 B2 -37.7(2) . . . . ?
B3 B4 B10 B6 100.4(3) . . . . ?
B3 B4 B10 B8 62.8(3) . . . . ?
B3 B5 B6 B4 -37.1(2) . . . . ?
B3 B5 B6 B7 101.0(2) . . . . ?
B3 B5 B6 B8 63.5(3) . . . . ?
B3 B5 B6 B10 0.2(3) . . . . ?
B3 B5 B7 B6 -100.8(3) . . . . ?
B3 B5 B7 B8 -63.4(3) . . . . ?
B3 B5 B7 B9 -0.3(3) . . . . ?
B3 B5 B7 B11 37.0(2) . . . . ?
B3 B5 B11 C10 -39.2(2) . . . . ?
B3 B5 B11 B7 -138.5(2) . . . . ?
B3 B5 B11 B9 -101.2(2) . . . . ?
B4 B2 B3 C10 134.8(2) . . . . ?
B4 B2 B3 B5 37.7(2) . . . . ?
B4 B2 B3 B11 101.0(3) . . . . ?
B4 B2 B10 C9 -135.8(2) . . . . ?
B4 B2 B10 B6 -37.6(2) . . . . ?
B4 B2 B10 B8 -101.4(3) . . . . ?
B4 B3 B5 B6 37.3(2) . . . . ?
B4 B3 B5 B7 101.3(3) . . . . ?
B4 B3 B5 B11 138.4(2) . . . . ?
B4 B3 B11 C10 97.3(2) . . . . ?
B4 B3 B11 B5 -37.4(2) . . . . ?
B4 B3 B11 B7 -0.1(3) . . . . ?
B4 B3 B11 B9 63.3(3) . . . . ?
B4 B5 B6 B7 138.1(2) . . . . ?
B4 B5 B6 B8 100.6(3) . . . . ?
B4 B5 B6 B10 37.3(2) . . . . ?
B4 B5 B7 B6 -37.6(2) . . . . ?
B4 B5 B7 B8 -0.2(3) . . . . ?
B4 B5 B7 B9 62.9(3) . . . . ?
B4 B5 B7 B11 100.2(3) . . . . ?
B4 B5 B11 C10 -2.3(3) . . . . ?
B4 B5 B11 B3 37.0(2) . . . . ?
B4 B5 B11 B7 -101.6(3) . . . . ?
B4 B5 B11 B9 -64.2(3) . . . . ?
B4 B6 B7 B5 37.7(2) . . . . ?
B4 B6 B7 B8 -100.3(2) . . . . ?
B4 B6 B7 B9 -62.8(3) . . . . ?
B4 B6 B7 B11 0.3(3) . . . . ?
B4 B6 B8 C9 1.7(3) . . . . ?
B4 B6 B8 B7 101.3(3) . . . . ?
B4 B6 B8 B9 63.9(3) . . . . ?
B4 B6 B8 B10 -37.1(2) . . . . ?
B4 B6 B10 C9 100.0(2) . . . . ?
B4 B6 B10 B2 37.3(2) . . . . ?
B4 B6 B10 B8 138.3(2) . . . . ?
B5 B3 B4 B2 -138.0(2) . . . . ?
B5 B3 B4 B6 -36.9(2) . . . . ?
B5 B3 B4 B10 -100.1(3) . . . . ?
B5 B3 B11 C10 134.7(2) . . . . ?
B5 B3 B11 B7 37.3(2) . . . . ?
B5 B3 B11 B9 100.6(3) . . . . ?
B5 B4 B6 B7 -37.5(2) . . . . ?
B5 B4 B6 B8 -100.9(3) . . . . ?
B5 B4 B6 B10 -138.1(2) . . . . ?
B5 B4 B10 C9 -62.2(3) . . . . ?
B5 B4 B10 B2 -101.1(3) . . . . ?
B5 B4 B10 B6 37.1(2) . . . . ?
B5 B4 B10 B8 -0.5(3) . . . . ?
B5 B6 B7 B8 -137.9(2) . . . . ?
B5 B6 B7 B9 -100.5(2) . . . . ?
B5 B6 B7 B11 -37.4(2) . . . . ?
B5 B6 B8 C9 -62.1(3) . . . . ?
B5 B6 B8 B7 37.6(2) . . . . ?
B5 B6 B8 B9 0.2(3) . . . . ?
B5 B6 B8 B10 -100.8(3) . . . . ?
B5 B6 B10 C9 62.3(3) . . . . ?
B5 B6 B10 B2 -0.3(3) . . . . ?
B5 B6 B10 B4 -37.6(2) . . . . ?
B5 B6 B10 B8 100.6(3) . . . . ?
B5 B7 B8 C9 62.5(3) . . . . ?
B5 B7 B8 B6 -37.2(2) . . . . ?
B5 B7 B8 B9 100.7(2) . . . . ?
B5 B7 B8 B10 -0.1(3) . . . . ?
B5 B7 B9 C9 -62.2(3) . . . . ?
B5 B7 B9 C10 -1.3(3) . . . . ?
B5 B7 B9 B8 -100.2(3) . . . . ?
B5 B7 B9 B11 37.3(2) . . . . ?
B5 B7 B11 C10 -99.2(2) . . . . ?
B5 B7 B11 B3 -37.3(2) . . . . ?
B5 B7 B11 B9 -138.1(2) . . . . ?
B6 B4 B5 B3 138.3(2) . . . . ?
B6 B4 B5 B7 37.7(2) . . . . ?
B6 B4 B5 B11 101.3(2) . . . . ?
B6 B4 B10 C9 -99.3(3) . . . . ?
B6 B4 B10 B2 -138.2(2) . . . . ?
B6 B4 B10 B8 -37.6(2) . . . . ?
B6 B5 B7 B8 37.4(2) . . . . ?
B6 B5 B7 B9 100.5(3) . . . . ?
B6 B5 B7 B11 137.8(2) . . . . ?
B6 B5 B11 C10 61.4(3) . . . . ?
B6 B5 B11 B3 100.6(3) . . . . ?
B6 B5 B11 B7 -37.9(2) . . . . ?
B6 B5 B11 B9 -0.6(3) . . . . ?
B6 B7 B8 C9 99.7(2) . . . . ?
B6 B7 B8 B9 137.9(2) . . . . ?
B6 B7 B8 B10 37.1(2) . . . . ?
B6 B7 B9 C9 0.6(3) . . . . ?
B6 B7 B9 C10 61.5(3) . . . . ?
B6 B7 B9 B8 -37.5(2) . . . . ?
B6 B7 B9 B11 100.0(3) . . . . ?
B6 B7 B11 C10 -62.0(3) . . . . ?
B6 B7 B11 B3 -0.1(3) . . . . ?
B6 B7 B11 B5 37.3(2) . . . . ?
B6 B7 B11 B9 -100.8(2) . . . . ?
B6 B8 B9 C9 -98.6(2) . . . . ?
B6 B8 B9 C10 -61.8(3) . . . . ?
B6 B8 B9 B7 37.6(2) . . . . ?
B6 B8 B9 B11 -0.5(3) . . . . ?
B6 B8 B10 C9 135.7(2) . . . . ?
B6 B8 B10 B2 100.9(3) . . . . ?
B6 B8 B10 B4 37.6(2) . . . . ?
B7 B5 B6 B4 -138.1(2) . . . . ?
B7 B5 B6 B8 -37.5(2) . . . . ?
B7 B5 B6 B10 -100.8(2) . . . . ?
B7 B5 B11 C10 99.3(2) . . . . ?
B7 B5 B11 B3 138.5(2) . . . . ?
B7 B5 B11 B9 37.4(2) . . . . ?
B7 B6 B8 C9 -99.7(2) . . . . ?
B7 B6 B8 B9 -37.4(2) . . . . ?
B7 B6 B8 B10 -138.4(2) . . . . ?
B7 B6 B10 C9 -1.2(3) . . . . ?
B7 B6 B10 B2 -63.8(3) . . . . ?
B7 B6 B10 B4 -101.1(3) . . . . ?
B7 B6 B10 B8 37.1(2) . . . . ?
B7 B8 B9 C9 -136.2(2) . . . . ?
B7 B8 B9 C10 -99.4(2) . . . . ?
B7 B8 B9 B11 -38.1(2) . . . . ?
B7 B8 B10 C9 98.5(2) . . . . ?
B7 B8 B10 B2 63.6(3) . . . . ?
B7 B8 B10 B4 0.4(3) . . . . ?
B7 B8 B10 B6 -37.3(2) . . . . ?
B7 B9 B11 C10 -135.2(2) . . . . ?
B7 B9 B11 B3 -101.3(3) . . . . ?
B7 B9 B11 B5 -37.5(2) . . . . ?
B8 C9 C10 C11 145.9(3) . . . . ?
B8 C9 C10 B2 -104.9(2) . . . . ?
B8 C9 C10 B3 -66.6(3) . . . . ?
B8 C9 C10 B9 39.5(2) . . . . ?
B8 C9 C10 B11 1.0(3) . . . . ?
B8 C9 B1 O1 85.2(4) . . . . ?
B8 C9 B1 O2 175.6(2) . . . . ?
B8 C9 B1 N1 129.5(3) . . . . ?
B8 C9 B1 C12 -48.6(5) . . . . ?
B8 C9 B1A O1A 158.4(12) . . . . ?
B8 C9 B1A O2A 61(2) . . . . ?
B8 C9 B1A N1A 110.8(16) . . . . ?
B8 C9 B1A C12 -81.9(16) . . . . ?
B8 C9 B2 C10 100.6(2) . . . . ?
B8 C9 B2 B3 65.2(3) . . . . ?
B8 C9 B2 B4 2.3(3) . . . . ?
B8 C9 B2 B10 -36.7(2) . . . . ?
B8 C9 B9 C10 -137.2(2) . . . . ?
B8 C9 B9 B7 -38.8(2) . . . . ?
B8 C9 B9 B11 -101.9(2) . . . . ?
B8 C9 B10 B2 141.0(2) . . . . ?
B8 C9 B10 B4 102.2(3) . . . . ?
B8 C9 B10 B6 39.1(2) . . . . ?
B8 B6 B7 B5 137.9(2) . . . . ?
B8 B6 B7 B9 37.5(2) . . . . ?
B8 B6 B7 B11 100.6(2) . . . . ?
B8 B6 B10 C9 -38.3(2) . . . . ?
B8 B6 B10 B2 -101.0(2) . . . . ?
B8 B6 B10 B4 -138.3(2) . . . . ?
B8 B7 B9 C9 38.1(2) . . . . ?
B8 B7 B9 C10 99.0(2) . . . . ?
B8 B7 B9 B11 137.5(2) . . . . ?
B8 B7 B11 C10 1.1(3) . . . . ?
B8 B7 B11 B3 63.0(3) . . . . ?
B8 B7 B11 B5 100.3(3) . . . . ?
B8 B7 B11 B9 -37.8(2) . . . . ?
B8 B9 B11 C10 -97.1(2) . . . . ?
B8 B9 B11 B3 -63.1(3) . . . . ?
B8 B9 B11 B5 0.7(3) . . . . ?
B8 B9 B11 B7 38.2(2) . . . . ?
B9 C9 C10 C11 106.5(3) . . . . ?
B9 C9 C10 B2 -144.3(2) . . . . ?
B9 C9 C10 B3 -106.1(2) . . . . ?
B9 C9 C10 B11 -38.4(2) . . . . ?
B9 C9 B1 O1 162.3(3) . . . . ?
B9 C9 B1 O2 -107.3(3) . . . . ?
B9 C9 B1 N1 -153.3(2) . . . . ?
B9 C9 B1 C12 28.5(5) . . . . ?
B9 C9 B1A O1A -129.8(14) . . . . ?
B9 C9 B1A O2A 133.3(15) . . . . ?
B9 C9 B1A N1A -177.4(10) . . . . ?
B9 C9 B1A C12 -10(2) . . . . ?
B9 C9 B2 C10 33.2(2) . . . . ?
B9 C9 B2 B3 -2.2(3) . . . . ?
B9 C9 B2 B4 -65.1(3) . . . . ?
B9 C9 B2 B10 -104.1(2) . . . . ?
B9 C9 B8 B6 101.4(2) . . . . ?
B9 C9 B8 B7 38.5(2) . . . . ?
B9 C9 B8 B10 140.3(2) . . . . ?
B9 C9 B10 B2 103.6(2) . . . . ?
B9 C9 B10 B4 64.7(3) . . . . ?
B9 C9 B10 B6 1.6(3) . . . . ?
B9 C9 B10 B8 -37.5(2) . . . . ?
B9 C10 B2 C9 -33.8(2) . . . . ?
B9 C10 B2 B3 105.5(2) . . . . ?
B9 C10 B2 B4 65.7(3) . . . . ?
B9 C10 B2 B10 3.2(3) . . . . ?
B9 C10 B3 B2 -104.9(2) . . . . ?
B9 C10 B3 B4 -65.4(3) . . . . ?
B9 C10 B3 B5 -2.7(3) . . . . ?
B9 C10 B3 B11 36.8(2) . . . . ?
B9 C10 B11 B3 -141.7(2) . . . . ?
B9 C10 B11 B5 -101.8(2) . . . . ?
B9 C10 B11 B7 -39.2(2) . . . . ?
B9 B7 B8 C9 -38.3(2) . . . . ?
B9 B7 B8 B6 -137.9(2) . . . . ?
B9 B7 B8 B10 -100.8(2) . . . . ?
B9 B7 B11 C10 38.8(2) . . . . ?
B9 B7 B11 B3 100.7(2) . . . . ?
B9 B7 B11 B5 138.1(2) . . . . ?
B9 B8 B10 C9 35.2(2) . . . . ?
B9 B8 B10 B2 0.4(3) . . . . ?
B9 B8 B10 B4 -62.8(3) . . . . ?
B9 B8 B10 B6 -100.5(2) . . . . ?
B10 C9 C10 C11 -148.2(3) . . . . ?
B10 C9 C10 B2 -38.9(2) . . . . ?
B10 C9 C10 B3 -0.7(3) . . . . ?
B10 C9 C10 B9 105.4(2) . . . . ?
B10 C9 C10 B11 67.0(3) . . . . ?
B10 C9 B1 O1 10.2(4) . . . . ?
B10 C9 B1 O2 100.6(3) . . . . ?
B10 C9 B1 N1 54.5(4) . . . . ?
B10 C9 B1 C12 -123.6(3) . . . . ?
B10 C9 B1A O1A 92.5(15) . . . . ?
B10 C9 B1A O2A -4(2) . . . . ?
B10 C9 B1A N1A 44.9(18) . . . . ?
B10 C9 B1A C12 -147.7(13) . . . . ?
B10 C9 B2 C10 137.3(2) . . . . ?
B10 C9 B2 B3 101.9(3) . . . . ?
B10 C9 B2 B4 39.0(2) . . . . ?
B10 C9 B8 B6 -38.9(2) . . . . ?
B10 C9 B8 B7 -101.9(2) . . . . ?
B10 C9 B8 B9 -140.3(2) . . . . ?
B10 C9 B9 C10 -99.8(2) . . . . ?
B10 C9 B9 B7 -1.4(3) . . . . ?
B10 C9 B9 B8 37.4(2) . . . . ?
B10 C9 B9 B11 -64.4(3) . . . . ?
B10 B2 B3 C10 97.0(2) . . . . ?
B10 B2 B3 B4 -37.8(2) . . . . ?
B10 B2 B3 B5 -0.1(3) . . . . ?
B10 B2 B3 B11 63.2(3) . . . . ?
B10 B2 B4 B3 137.8(2) . . . . ?
B10 B2 B4 B5 100.2(3) . . . . ?
B10 B2 B4 B6 37.4(2) . . . . ?
B10 B4 B5 B3 101.1(3) . . . . ?
B10 B4 B5 B6 -37.3(2) . . . . ?
B10 B4 B5 B7 0.5(3) . . . . ?
B10 B4 B5 B11 64.1(3) . . . . ?
B10 B4 B6 B5 138.1(2) . . . . ?
B10 B4 B6 B7 100.5(2) . . . . ?
B10 B4 B6 B8 37.2(2) . . . . ?
B10 B6 B7 B5 100.8(3) . . . . ?
B10 B6 B7 B8 -37.1(2) . . . . ?
B10 B6 B7 B9 0.4(3) . . . . ?
B10 B6 B7 B11 63.5(3) . . . . ?
B10 B6 B8 C9 38.8(2) . . . . ?
B10 B6 B8 B7 138.4(2) . . . . ?
B10 B6 B8 B9 101.0(2) . . . . ?
B10 B8 B9 C9 -35.3(2) . . . . ?
B10 B8 B9 C10 1.5(3) . . . . ?
B10 B8 B9 B7 100.9(2) . . . . ?
B10 B8 B9 B11 62.7(3) . . . . ?
B11 C10 B2 C9 -102.5(2) . . . . ?
B11 C10 B2 B3 36.7(2) . . . . ?
B11 C10 B2 B4 -3.0(3) . . . . ?
B11 C10 B2 B10 -65.5(3) . . . . ?
B11 C10 B3 B2 -141.8(2) . . . . ?
B11 C10 B3 B4 -102.3(3) . . . . ?
B11 C10 B3 B5 -39.6(2) . . . . ?
B11 C10 B9 C9 139.2(2) . . . . ?
B11 C10 B9 B7 39.4(2) . . . . ?
B11 C10 B9 B8 102.3(2) . . . . ?
B11 B3 B4 B2 -100.7(2) . . . . ?
B11 B3 B4 B5 37.2(2) . . . . ?
B11 B3 B4 B6 0.3(3) . . . . ?
B11 B3 B4 B10 -62.9(3) . . . . ?
B11 B3 B5 B4 -138.4(2) . . . . ?
B11 B3 B5 B6 -101.1(3) . . . . ?
B11 B3 B5 B7 -37.2(2) . . . . ?
B11 B5 B6 B4 -100.3(2) . . . . ?
B11 B5 B6 B7 37.8(2) . . . . ?
B11 B5 B6 B8 0.2(3) . . . . ?
B11 B5 B6 B10 -63.0(3) . . . . ?
B11 B5 B7 B6 -137.8(2) . . . . ?
B11 B5 B7 B8 -100.4(2) . . . . ?
B11 B5 B7 B9 -37.3(2) . . . . ?
B11 B7 B8 C9 -0.5(3) . . . . ?
B11 B7 B8 B6 -100.2(3) . . . . ?
B11 B7 B8 B9 37.8(2) . . . . ?
B11 B7 B8 B10 -63.0(3) . . . . ?
B11 B7 B9 C9 -99.5(2) . . . . ?
B11 B7 B9 C10 -38.5(2) . . . . ?
B11 B7 B9 B8 -137.5(2) . . . . ?
B12 C12 C13 C14 107.3(3) . . . . ?
B12 C12 C13 B13 -38.3(2) . . . . ?
B12 C12 C13 B19 -144.4(2) . . . . ?
B12 C12 C13 B20 -106.1(2) . . . . ?
B12 C12 B1 O1 -120.6(3) . . . . ?
B12 C12 B1 O2 148.4(3) . . . . ?
B12 C12 B1 N1 -166.1(2) . . . . ?
B12 C12 B1 C9 12.0(5) . . . . ?
B12 C12 B1A O1A 171.7(11) . . . . ?
B12 C12 B1A O2A -95.1(19) . . . . ?
B12 C12 B1A N1A -143.5(13) . . . . ?
B12 C12 B1A C9 49(2) . . . . ?
B12 C12 B18 B16 1.3(3) . . . . ?
B12 C12 B18 B17 64.5(3) . . . . ?
B12 C12 B18 B19 103.2(2) . . . . ?
B12 C12 B18 B21 -37.4(2) . . . . ?
B12 C12 B19 C13 32.89(19) . . . . ?
B12 C12 B19 B17 -65.4(3) . . . . ?
B12 C12 B19 B18 -104.3(2) . . . . ?
B12 C12 B19 B20 -2.5(3) . . . . ?
B12 C12 B21 B14 38.59(19) . . . . ?
B12 C12 B21 B16 101.7(2) . . . . ?
B12 C12 B21 B18 140.3(2) . . . . ?
B12 C13 B13 B14 -39.52(19) . . . . ?
B12 C13 B13 B15 -102.4(2) . . . . ?
B12 C13 B13 B20 -141.9(2) . . . . ?
B12 C13 B19 C12 -33.8(2) . . . . ?
B12 C13 B19 B17 66.2(3) . . . . ?
B12 C13 B19 B18 3.3(3) . . . . ?
B12 C13 B19 B20 105.5(2) . . . . ?
B12 C13 B20 B13 36.6(2) . . . . ?
B12 C13 B20 B15 -3.0(3) . . . . ?
B12 C13 B20 B17 -66.0(3) . . . . ?
B12 C13 B20 B19 -105.1(2) . . . . ?
B12 B13 B14 B15 -138.2(2) . . . . ?
B12 B13 B14 B16 -101.0(2) . . . . ?
B12 B13 B14 B21 -37.7(2) . . . . ?
B12 B13 B15 B14 37.4(2) . . . . ?
B12 B13 B15 B16 -0.2(3) . . . . ?
B12 B13 B15 B17 -63.9(3) . . . . ?
B12 B13 B15 B20 -100.9(2) . . . . ?
B12 B13 B20 C13 -33.9(2) . . . . ?
B12 B13 B20 B15 101.0(2) . . . . ?
B12 B13 B20 B17 63.3(3) . . . . ?
B12 B13 B20 B19 0.1(3) . . . . ?
B12 B14 B15 B13 -37.4(2) . . . . ?
B12 B14 B15 B16 100.5(2) . . . . ?
B12 B14 B15 B17 62.7(3) . . . . ?
B12 B14 B15 B20 -0.3(3) . . . . ?
B12 B14 B16 B15 -100.8(2) . . . . ?
B12 B14 B16 B17 -62.9(3) . . . . ?
B12 B14 B16 B18 0.4(3) . . . . ?
B12 B14 B16 B21 37.4(2) . . . . ?
B12 B14 B21 C12 -38.51(18) . . . . ?
B12 B14 B21 B16 -138.0(2) . . . . ?
B12 B14 B21 B18 -101.0(2) . . . . ?
B13 C13 B12 C12 139.2(2) . . . . ?
B13 C13 B12 B14 39.6(2) . . . . ?
B13 C13 B12 B21 102.2(2) . . . . ?
B13 C13 B19 C12 -102.5(2) . . . . ?
B13 C13 B19 B17 -2.5(3) . . . . ?
B13 C13 B19 B18 -65.3(3) . . . . ?
B13 C13 B19 B20 36.8(2) . . . . ?
B13 C13 B20 B15 -39.7(2) . . . . ?
B13 C13 B20 B17 -102.6(2) . . . . ?
B13 C13 B20 B19 -141.7(2) . . . . ?
B13 B12 B14 B15 37.4(2) . . . . ?
B13 B12 B14 B16 100.1(2) . . . . ?
B13 B12 B14 B21 137.6(2) . . . . ?
B13 B12 B21 C12 98.4(2) . . . . ?
B13 B12 B21 B14 -37.9(2) . . . . ?
B13 B12 B21 B16 -0.3(3) . . . . ?
B13 B12 B21 B18 63.0(3) . . . . ?
B13 B14 B15 B16 137.9(2) . . . . ?
B13 B14 B15 B17 100.0(2) . . . . ?
B13 B14 B15 B20 37.1(2) . . . . ?
B13 B14 B16 B15 -37.5(2) . . . . ?
B13 B14 B16 B17 0.4(3) . . . . ?
B13 B14 B16 B18 63.7(3) . . . . ?
B13 B14 B16 B21 100.7(2) . . . . ?
B13 B14 B21 C12 -0.8(3) . . . . ?
B13 B14 B21 B12 37.7(2) . . . . ?
B13 B14 B21 B16 -100.3(2) . . . . ?
B13 B14 B21 B18 -63.3(3) . . . . ?
B13 B15 B16 B14 37.3(2) . . . . ?
B13 B15 B16 B17 -100.6(2) . . . . ?
B13 B15 B16 B18 -63.4(3) . . . . ?
B13 B15 B16 B21 0.1(3) . . . . ?
B13 B15 B17 B16 100.7(2) . . . . ?
B13 B15 B17 B18 63.7(3) . . . . ?
B13 B15 B17 B19 0.6(3) . . . . ?
B13 B15 B17 B20 -37.1(2) . . . . ?
B13 B15 B20 C13 38.9(2) . . . . ?
B13 B15 B20 B17 138.3(2) . . . . ?
B13 B15 B20 B19 100.8(2) . . . . ?
B14 B12 B13 C13 -134.8(2) . . . . ?
B14 B12 B13 B15 -37.6(2) . . . . ?
B14 B12 B13 B20 -101.1(2) . . . . ?
B14 B12 B21 C12 136.3(2) . . . . ?
B14 B12 B21 B16 37.6(2) . . . . ?
B14 B12 B21 B18 101.0(2) . . . . ?
B14 B13 B15 B16 -37.7(2) . . . . ?
B14 B13 B15 B17 -101.3(3) . . . . ?
B14 B13 B15 B20 -138.3(2) . . . . ?
B14 B13 B20 C13 -97.3(2) . . . . ?
B14 B13 B20 B15 37.5(2) . . . . ?
B14 B13 B20 B17 -0.1(3) . . . . ?
B14 B13 B20 B19 -63.3(3) . . . . ?
B14 B15 B16 B17 -137.9(2) . . . . ?
B14 B15 B16 B18 -100.8(2) . . . . ?
B14 B15 B16 B21 -37.3(2) . . . . ?
B14 B15 B17 B16 37.8(2) . . . . ?
B14 B15 B17 B18 0.8(3) . . . . ?
B14 B15 B17 B19 -62.3(3) . . . . ?
B14 B15 B17 B20 -100.0(2) . . . . ?
B14 B15 B20 C13 1.9(3) . . . . ?
B14 B15 B20 B13 -37.0(2) . . . . ?
B14 B15 B20 B17 101.3(2) . . . . ?
B14 B15 B20 B19 63.8(3) . . . . ?
B14 B16 B17 B15 -38.0(2) . . . . ?
B14 B16 B17 B18 100.5(2) . . . . ?
B14 B16 B17 B19 63.0(3) . . . . ?
B14 B16 B17 B20 -0.4(3) . . . . ?
B14 B16 B18 C12 -1.0(3) . . . . ?
B14 B16 B18 B17 -101.4(3) . . . . ?
B14 B16 B18 B19 -63.8(3) . . . . ?
B14 B16 B18 B21 36.9(2) . . . . ?
B14 B16 B21 C12 -100.2(2) . . . . ?
B14 B16 B21 B12 -37.45(19) . . . . ?
B14 B16 B21 B18 -138.6(2) . . . . ?
B15 B13 B14 B12 138.2(2) . . . . ?
B15 B13 B14 B16 37.2(2) . . . . ?
B15 B13 B14 B21 100.4(2) . . . . ?
B15 B13 B20 C13 -134.8(2) . . . . ?
B15 B13 B20 B17 -37.6(2) . . . . ?
B15 B13 B20 B19 -100.9(3) . . . . ?
B15 B14 B16 B17 37.9(2) . . . . ?
B15 B14 B16 B18 101.2(2) . . . . ?
B15 B14 B16 B21 138.2(2) . . . . ?
B15 B14 B21 C12 62.6(2) . . . . ?
B15 B14 B21 B12 101.1(2) . . . . ?
B15 B14 B21 B16 -36.9(2) . . . . ?
B15 B14 B21 B18 0.1(3) . . . . ?
B15 B16 B17 B18 138.4(2) . . . . ?
B15 B16 B17 B19 101.0(2) . . . . ?
B15 B16 B17 B20 37.5(2) . . . . ?
B15 B16 B18 C12 62.9(3) . . . . ?
B15 B16 B18 B17 -37.4(2) . . . . ?
B15 B16 B18 B19 0.2(3) . . . . ?
B15 B16 B18 B21 100.9(2) . . . . ?
B15 B16 B21 C12 -62.6(3) . . . . ?
B15 B16 B21 B12 0.2(3) . . . . ?
B15 B16 B21 B14 37.6(2) . . . . ?
B15 B16 B21 B18 -101.0(2) . . . . ?
B15 B17 B18 C12 -62.4(3) . . . . ?
B15 B17 B18 B16 36.7(2) . . . . ?
B15 B17 B18 B19 -101.1(2) . . . . ?
B15 B17 B18 B21 -0.8(3) . . . . ?
B15 B17 B19 C12 61.8(3) . . . . ?
B15 B17 B19 C13 1.1(3) . . . . ?
B15 B17 B19 B18 100.1(3) . . . . ?
B15 B17 B19 B20 -37.6(2) . . . . ?
B15 B17 B20 C13 99.1(2) . . . . ?
B15 B17 B20 B13 37.6(2) . . . . ?
B15 B17 B20 B19 138.0(2) . . . . ?
B16 B14 B15 B13 -137.9(2) . . . . ?
B16 B14 B15 B17 -37.8(2) . . . . ?
B16 B14 B15 B20 -100.8(2) . . . . ?
B16 B14 B21 C12 99.5(2) . . . . ?
B16 B14 B21 B12 138.0(2) . . . . ?
B16 B14 B21 B18 37.1(2) . . . . ?
B16 B15 B17 B18 -37.0(2) . . . . ?
B16 B15 B17 B19 -100.1(2) . . . . ?
B16 B15 B17 B20 -137.8(2) . . . . ?
B16 B15 B20 C13 -61.6(3) . . . . ?
B16 B15 B20 B13 -100.5(2) . . . . ?
B16 B15 B20 B17 37.8(2) . . . . ?
B16 B15 B20 B19 0.3(3) . . . . ?
B16 B17 B18 C12 -99.2(2) . . . . ?
B16 B17 B18 B19 -137.9(2) . . . . ?
B16 B17 B18 B21 -37.5(2) . . . . ?
B16 B17 B19 C12 -0.9(3) . . . . ?
B16 B17 B19 C13 -61.6(3) . . . . ?
B16 B17 B19 B18 37.5(2) . . . . ?
B16 B17 B19 B20 -100.2(2) . . . . ?
B16 B17 B20 C13 61.8(3) . . . . ?
B16 B17 B20 B13 0.3(3) . . . . ?
B16 B17 B20 B15 -37.2(2) . . . . ?
B16 B17 B20 B19 100.7(2) . . . . ?
B16 B18 B19 C12 98.3(2) . . . . ?
B16 B18 B19 C13 61.5(3) . . . . ?
B16 B18 B19 B17 -37.8(2) . . . . ?
B16 B18 B19 B20 0.0(3) . . . . ?
B16 B18 B21 C12 -136.1(2) . . . . ?
B16 B18 B21 B12 -100.6(2) . . . . ?
B16 B18 B21 B14 -37.2(2) . . . . ?
B17 B15 B16 B14 137.9(2) . . . . ?
B17 B15 B16 B18 37.1(2) . . . . ?
B17 B15 B16 B21 100.6(2) . . . . ?
B17 B15 B20 C13 -99.4(2) . . . . ?
B17 B15 B20 B13 -138.3(2) . . . . ?
B17 B15 B20 B19 -37.4(2) . . . . ?
B17 B16 B18 C12 100.3(2) . . . . ?
B17 B16 B18 B19 37.6(2) . . . . ?
B17 B16 B18 B21 138.3(2) . . . . ?
B17 B16 B21 C12 1.2(3) . . . . ?
B17 B16 B21 B12 64.0(3) . . . . ?
B17 B16 B21 B14 101.4(2) . . . . ?
B17 B16 B21 B18 -37.2(2) . . . . ?
B17 B18 B19 C12 136.1(2) . . . . ?
B17 B18 B19 C13 99.3(2) . . . . ?
B17 B18 B19 B20 37.9(2) . . . . ?
B17 B18 B21 C12 -98.5(2) . . . . ?
B17 B18 B21 B12 -63.0(3) . . . . ?
B17 B18 B21 B14 0.4(3) . . . . ?
B17 B18 B21 B16 37.6(2) . . . . ?
B17 B19 B20 C13 135.2(2) . . . . ?
B17 B19 B20 B13 101.4(3) . . . . ?
B17 B19 B20 B15 37.8(2) . . . . ?
B18 C12 C13 C14 -147.2(2) . . . . ?
B18 C12 C13 B12 105.5(2) . . . . ?
B18 C12 C13 B13 67.1(3) . . . . ?
B18 C12 C13 B19 -38.9(2) . . . . ?
B18 C12 C13 B20 -0.6(3) . . . . ?
B18 C12 B1 O1 92.3(3) . . . . ?
B18 C12 B1 O2 1.2(4) . . . . ?
B18 C12 B1 N1 46.8(4) . . . . ?
B18 C12 B1 C9 -135.1(3) . . . . ?
B18 C12 B1A O1A 9(2) . . . . ?
B18 C12 B1A O2A 102.2(17) . . . . ?
B18 C12 B1A N1A 54(2) . . . . ?
B18 C12 B1A C9 -113.8(16) . . . . ?
B18 C12 B12 C13 -99.5(2) . . . . ?
B18 C12 B12 B13 -63.9(3) . . . . ?
B18 C12 B12 B14 -1.0(3) . . . . ?
B18 C12 B12 B21 37.5(2) . . . . ?
B18 C12 B19 C13 137.2(2) . . . . ?
B18 C12 B19 B17 38.9(2) . . . . ?
B18 C12 B19 B20 101.8(2) . . . . ?
B18 C12 B21 B12 -140.3(2) . . . . ?
B18 C12 B21 B14 -101.8(2) . . . . ?
B18 C12 B21 B16 -38.7(2) . . . . ?
B18 B16 B17 B15 -138.4(2) . . . . ?
B18 B16 B17 B19 -37.5(2) . . . . ?
B18 B16 B17 B20 -100.9(2) . . . . ?
B18 B16 B21 C12 38.4(2) . . . . ?
B18 B16 B21 B12 101.1(2) . . . . ?
B18 B16 B21 B14 138.6(2) . . . . ?
B18 B17 B19 C12 -38.3(2) . . . . ?
B18 B17 B19 C13 -99.0(2) . . . . ?
B18 B17 B19 B20 -137.7(2) . . . . ?
B18 B17 B20 C13 -1.2(3) . . . . ?
B18 B17 B20 B13 -62.7(3) . . . . ?
B18 B17 B20 B15 -100.3(2) . . . . ?
B18 B17 B20 B19 37.7(2) . . . . ?
B18 B19 B20 C13 97.2(2) . . . . ?
B18 B19 B20 B13 63.5(3) . . . . ?
B18 B19 B20 B15 -0.2(3) . . . . ?
B18 B19 B20 B17 -38.0(2) . . . . ?
B19 C12 C13 C14 -108.2(3) . . . . ?
B19 C12 C13 B12 144.4(2) . . . . ?
B19 C12 C13 B13 106.1(2) . . . . ?
B19 C12 C13 B20 38.3(2) . . . . ?
B19 C12 B1 O1 23.6(4) . . . . ?
B19 C12 B1 O2 -67.5(3) . . . . ?
B19 C12 B1 N1 -21.9(4) . . . . ?
B19 C12 B1 C9 156.2(3) . . . . ?
B19 C12 B1A O1A -58.9(16) . . . . ?
B19 C12 B1A O2A 34(2) . . . . ?
B19 C12 B1A N1A -14.2(19) . . . . ?
B19 C12 B1A C9 178.3(13) . . . . ?
B19 C12 B12 C13 -32.94(19) . . . . ?
B19 C12 B12 B13 2.6(3) . . . . ?
B19 C12 B12 B14 65.5(2) . . . . ?
B19 C12 B12 B21 104.1(2) . . . . ?
B19 C12 B18 B16 -101.9(2) . . . . ?
B19 C12 B18 B17 -38.7(2) . . . . ?
B19 C12 B18 B21 -140.6(2) . . . . ?
B19 C12 B21 B12 -103.5(2) . . . . ?
B19 C12 B21 B14 -64.9(2) . . . . ?
B19 C12 B21 B16 -1.8(3) . . . . ?
B19 C12 B21 B18 36.8(2) . . . . ?
B19 C13 B12 C12 33.9(2) . . . . ?
B19 C13 B12 B13 -105.4(2) . . . . ?
B19 C13 B12 B14 -65.7(3) . . . . ?
B19 C13 B12 B21 -3.1(3) . . . . ?
B19 C13 B13 B12 105.2(2) . . . . ?
B19 C13 B13 B14 65.6(3) . . . . ?
B19 C13 B13 B15 2.8(3) . . . . ?
B19 C13 B13 B20 -36.7(2) . . . . ?
B19 C13 B20 B13 141.7(2) . . . . ?
B19 C13 B20 B15 102.1(2) . . . . ?
B19 C13 B20 B17 39.2(2) . . . . ?
B19 B17 B18 C12 38.69(19) . . . . ?
B19 B17 B18 B16 137.9(2) . . . . ?
B19 B17 B18 B21 100.4(2) . . . . ?
B19 B17 B20 C13 -38.9(2) . . . . ?
B19 B17 B20 B13 -100.4(2) . . . . ?
B19 B17 B20 B15 -138.0(2) . . . . ?
B19 B18 B21 C12 -35.2(2) . . . . ?
B19 B18 B21 B12 0.3(3) . . . . ?
B19 B18 B21 B14 63.7(3) . . . . ?
B19 B18 B21 B16 100.9(2) . . . . ?
B20 C13 B12 C12 102.5(2) . . . . ?
B20 C13 B12 B13 -36.8(2) . . . . ?
B20 C13 B12 B14 2.9(3) . . . . ?
B20 C13 B12 B21 65.5(3) . . . . ?
B20 C13 B13 B12 141.9(2) . . . . ?
B20 C13 B13 B14 102.3(2) . . . . ?
B20 C13 B13 B15 39.5(2) . . . . ?
B20 C13 B19 C12 -139.3(2) . . . . ?
B20 C13 B19 B17 -39.3(2) . . . . ?
B20 C13 B19 B18 -102.1(2) . . . . ?
B20 B13 B14 B12 100.8(2) . . . . ?
B20 B13 B14 B15 -37.4(2) . . . . ?
B20 B13 B14 B16 -0.2(3) . . . . ?
B20 B13 B14 B21 63.1(3) . . . . ?
B20 B13 B15 B14 138.3(2) . . . . ?
B20 B13 B15 B16 100.6(2) . . . . ?
B20 B13 B15 B17 37.0(2) . . . . ?
B20 B15 B16 B14 100.4(2) . . . . ?
B20 B15 B16 B17 -37.5(2) . . . . ?
B20 B15 B16 B18 -0.3(3) . . . . ?
B20 B15 B16 B21 63.2(3) . . . . ?
B20 B15 B17 B16 137.8(2) . . . . ?
B20 B15 B17 B18 100.8(2) . . . . ?
B20 B15 B17 B19 37.7(2) . . . . ?
B20 B17 B18 C12 0.8(3) . . . . ?
B20 B17 B18 B16 100.0(2) . . . . ?
B20 B17 B18 B19 -37.8(2) . . . . ?
B20 B17 B18 B21 62.5(3) . . . . ?
B20 B17 B19 C12 99.4(2) . . . . ?
B20 B17 B19 C13 38.6(2) . . . . ?
B20 B17 B19 B18 137.7(2) . . . . ?
B21 C12 C13 C14 146.7(2) . . . . ?
B21 C12 C13 B12 39.42(19) . . . . ?
B21 C12 C13 B13 1.1(3) . . . . ?
B21 C12 C13 B19 -105.0(2) . . . . ?
B21 C12 C13 B20 -66.7(3) . . . . ?
B21 C12 B1 O1 164.2(3) . . . . ?
B21 C12 B1 O2 73.1(4) . . . . ?
B21 C12 B1 N1 118.7(3) . . . . ?
B21 C12 B1 C9 -63.2(4) . . . . ?
B21 C12 B1A O1A 94.6(18) . . . . ?
B21 C12 B1A O2A -172.3(10) . . . . ?
B21 C12 B1A N1A 139.3(12) . . . . ?
B21 C12 B1A C9 -28(2) . . . . ?
B21 C12 B12 C13 -137.0(2) . . . . ?
B21 C12 B12 B13 -101.5(2) . . . . ?
B21 C12 B12 B14 -38.6(2) . . . . ?
B21 C12 B18 B16 38.7(2) . . . . ?
B21 C12 B18 B17 101.9(2) . . . . ?
B21 C12 B18 B19 140.6(2) . . . . ?
B21 C12 B19 C13 100.0(2) . . . . ?
B21 C12 B19 B17 1.7(3) . . . . ?
B21 C12 B19 B18 -37.2(2) . . . . ?
B21 C12 B19 B20 64.6(3) . . . . ?
B21 B12 B13 C13 -96.9(2) . . . . ?
B21 B12 B13 B14 37.95(19) . . . . ?
B21 B12 B13 B15 0.3(3) . . . . ?
B21 B12 B13 B20 -63.1(3) . . . . ?
B21 B12 B14 B13 -137.6(2) . . . . ?
B21 B12 B14 B15 -100.2(2) . . . . ?
B21 B12 B14 B16 -37.5(2) . . . . ?
B21 B14 B15 B13 -100.6(2) . . . . ?
B21 B14 B15 B16 37.2(2) . . . . ?
B21 B14 B15 B17 -0.6(3) . . . . ?
B21 B14 B15 B20 -63.5(3) . . . . ?
B21 B14 B16 B15 -138.2(2) . . . . ?
B21 B14 B16 B17 -100.3(2) . . . . ?
B21 B14 B16 B18 -37.0(2) . . . . ?
B21 B16 B17 B15 -101.2(2) . . . . ?
B21 B16 B17 B18 37.3(2) . . . . ?
B21 B16 B17 B19 -0.2(3) . . . . ?
B21 B16 B17 B20 -63.6(3) . . . . ?
B21 B16 B18 C12 -37.95(19) . . . . ?
B21 B16 B18 B17 -138.3(2) . . . . ?
B21 B16 B18 B19 -100.7(2) . . . . ?
B21 B18 B19 C12 34.67(19) . . . . ?
B21 B18 B19 C13 -2.1(3) . . . . ?
B21 B18 B19 B17 -101.4(2) . . . . ?
B21 B18 B19 B20 -63.6(3) . . . . ?
